data_1507080
loop_
_publ_author_name
'Smidt, Sebastian P.'
'Menges, Frederik'
'Pfaltz, Andreas'

_publ_contact_author 'Andreas Pfaltz'
_publ_section_title
;
 SimplePHOX, a readily available chiral ligand system for
 iridium-catalyzed asymmetric hydrogenation.
;
_journal_issue 12
_journal_name_full 'Organic letters'
_journal_page_first 2023
_journal_page_last 2026
_journal_paper_doi 10.1021/ol049235w
_journal_volume 6
_journal_year 2004
_chemical_compound_source
;
crystallized from dichloromethane/pentane
;
_chemical_formula_moiety ' 2(C32 H12 B F24), 2(C29 H38 Ir N O2 P), C H Cl3 '
_chemical_formula_sum 'C123 H101 B2 Cl3 F48 Ir2 N2 O4 P2'
_chemical_formula_weight 3157.41
_chemical_melting_point 461.15
_chemical_name_systematic
;                                                                               
(-)-(S)-[(eta4-1,5-cyclooctadiene)-{4-isopropyl-2-(1-diphenyl-
phosphinite-1-methyl-ethyl)-4,5-dihydro-oxazole}iridium(I)]-
tetrakis[3,5-bis(trifluoromethyl)phenyl]borate
;
_space_group_IT_number 1
_symmetry_cell_setting triclinic
_symmetry_space_group_name_Hall 'P 1'
_symmetry_space_group_name_H-M 'P 1'
_atom_sites_solution_hydrogens geom
_atom_sites_solution_primary direct
_audit_creation_date 03-28-08
_audit_creation_method CRYSTALS_ver_12-03-99
_cell_angle_alpha 87.9035(5)
_cell_angle_beta 74.6505(5)
_cell_angle_gamma 61.9161(5)
_cell_formula_units_Z 2
_cell_length_a 12.7425(1)
_cell_length_b 12.9920(1)
_cell_length_c 23.0228(2)
_cell_measurement_reflns_used 18292
_cell_measurement_temperature 173
_cell_measurement_theta_max 30
_cell_measurement_theta_min 3
_cell_volume 3225.32(5)
_computing_cell_refinement
; 
EvalCCD
A. J. M. Duisenberg. Reflections on Area Detectors. Thesis, Utrecht, 1998
;
_computing_data_collection
; 
 COLLECT (Nonius BV, 1997) 
;
_computing_data_reduction
; 
EvalCCD
A. J. M. Duisenberg. Reflections on Area Detectors. Thesis, Utrecht, 1998
;
_computing_molecular_graphics
; 
 CAMERON (Watkin et al 1996) 
;
_computing_publication_material
; 
 CRYSTALS (Watkin et al 2001) 
;
_computing_structure_refinement
; 
 CRYSTALS (Watkin et al 2001) 
;
_computing_structure_solution
; 
 SIR97 (Altomare et al, 1999) 
;
_diffrn_ambient_temperature 173
_diffrn_measured_fraction_theta_max 1.000
_diffrn_measurement_device_type
; 
Enraf Nonius Kappa CCD 
;
_diffrn_measurement_method '\f & \w scans'
_diffrn_radiation_monochromator graphite
_diffrn_radiation_type 'Mo K\a'
_diffrn_radiation_wavelength 0.71073
_diffrn_reflns_av_R_equivalents 0.00
_diffrn_reflns_limit_h_max 17
_diffrn_reflns_limit_h_min -17
_diffrn_reflns_limit_k_max 16
_diffrn_reflns_limit_k_min -18
_diffrn_reflns_limit_l_max 32
_diffrn_reflns_limit_l_min -32
_diffrn_reflns_number 32947
_diffrn_reflns_theta_max 30.06
_diffrn_reflns_theta_min 4.60
_diffrn_standards_decay_% 0.00
_diffrn_standards_interval_count 0
_diffrn_standards_interval_time 0
_diffrn_standards_number 0
_exptl_absorpt_coefficient_mu 2.269
_exptl_absorpt_correction_T_max 0.64
_exptl_absorpt_correction_T_min 0.55
_exptl_absorpt_correction_type multi-scan
_exptl_crystal_colour ' red '
_exptl_crystal_density_diffrn 1.626
_exptl_crystal_density_meas ?
_exptl_crystal_description ' block '
_exptl_crystal_F_000 1559.600
_exptl_crystal_size_max 0.26
_exptl_crystal_size_mid 0.26
_exptl_crystal_size_min 0.20
_refine_diff_density_max 1.36
_refine_diff_density_min -1.33
_refine_ls_abs_structure_details 'Flack, 0 Friedel-pairs'
_refine_ls_abs_structure_Flack 0.017(3)
_refine_ls_extinction_coef 165.8(122)
_refine_ls_extinction_method 'Larson 1970 Crystallographic Computing eq 22'
_refine_ls_goodness_of_fit_ref 1.0578
_refine_ls_hydrogen_treatment noref
_refine_ls_matrix_type full
_refine_ls_number_parameters 1873
_refine_ls_number_reflns 25383
_refine_ls_R_factor_gt 0.0312
_refine_ls_shift/su_max 0.047820
_refine_ls_structure_factor_coef F
_refine_ls_weighting_details
;
Chebychev polynomial with 3 parameters, Carruthers & Watkin , 1979, 
0.439    0.227    0.224    
;
_refine_ls_weighting_scheme calc
_refine_ls_wR_factor_ref 0.0355
_reflns_limit_h_max 17
_reflns_limit_h_min -17
_reflns_limit_k_max 16
_reflns_limit_k_min -18
_reflns_limit_l_max 32
_reflns_limit_l_min -32
_reflns_number_gt 25383
_reflns_number_total 32944
_reflns_threshold_expression >3.00\s(I)
_cod_data_source_file ol049235wsi20040426_014447.cif
_cod_data_source_block meg938_173k_compound_Ir-8
_cod_depositor_comments
;
The following automatic conversions were performed:

'_chemical_melting_point' value '188 C' was changed to '461.15' - it
was converted from degrees Celsius(C) to
Kelvins(K).

'_symmetry_cell_setting' value 'Triclinic ' changed to
'triclinic' according to
/home/saulius/struct/CIF-dictionaries/cif_core.dic dictionary named
'cif_core.dic' version 2.4.1 from 2010-06-29.

Automatic conversion script
Id: cif_fix_values 1715 2011-07-08 13:25:40Z adriana 

The following automatic conversions were performed:

'_exptl_crystal_density_meas' value 'not measured' was changed to '?'
- the value is perceived as not measured.

Automatic conversion script
Id: cif_fix_values 3008 2015-01-20 13:52:24Z robertas 
;
_cod_original_sg_symbol_H-M 'P 1 '
_cod_original_formula_sum ' C123 H101 B2 Cl3 F48 Ir2 N2 O4 P2 '
_cod_database_code 1507080

loop_
_symmetry_equiv_pos_as_xyz
x,y,z

loop_
_atom_site_label
_atom_site_type_symbol
_atom_site_fract_x
_atom_site_fract_y
_atom_site_fract_z
_atom_site_U_iso_or_equiv
_atom_site_occupancy
_atom_site_adp_type
IR1 IR 0.87578(3) 0.62344(3) -0.391463(17) 0.0316 1.0000 Uani
IR2 IR 0.80388(3) 0.14765(3) 0.136457(17) 0.0316 1.0000 Uani
P1 P 0.8749(1) 0.4555(1) -0.36741(5) 0.0307 1.0000 Uani
P101 P 0.9777(1) 0.0006(1) 0.15104(4) 0.0301 1.0000 Uani
N1 N 0.9878(3) 0.5332(3) -0.47607(15) 0.0360 1.0000 Uani
N101 N 0.7982(3) 0.0157(3) 0.09006(15) 0.0331 1.0000 Uani
O1 O 1.0355(4) 0.4306(3) -0.56365(14) 0.0519 1.0000 Uani
O2 O 0.8735(3) 0.3842(3) -0.42291(14) 0.0383 1.0000 Uani
O101 O 0.7951(4) -0.1524(3) 0.07810(17) 0.0508 1.0000 Uani
O102 O 0.9667(3) -0.1159(3) 0.16557(16) 0.0419 1.0000 Uani
C1 C 1.0932(5) 0.5453(4) -0.5170(2) 0.0455 1.0000 Uani
C2 C 1.1022(6) 0.4969(6) -0.5784(2) 0.0602 1.0000 Uani
C3 C 0.9696(4) 0.4642(4) -0.50525(18) 0.0382 1.0000 Uani
C4 C 0.8805(4) 0.4151(4) -0.48394(19) 0.0365 1.0000 Uani
C5 C 1.0163(4) 0.3519(5) -0.3495(2) 0.0390 1.0000 Uani
C6 C 1.0615(6) 0.2323(5) -0.3613(4) 0.0732 1.0000 Uani
C7 C 1.1710(7) 0.1527(6) -0.3480(5) 0.0894 1.0000 Uani
C8 C 1.2355(6) 0.1932(7) -0.3251(4) 0.0800 1.0000 Uani
C9 C 1.1915(6) 0.3115(7) -0.3134(3) 0.0753 1.0000 Uani
C10 C 1.0821(5) 0.3924(5) -0.3269(3) 0.0547 1.0000 Uani
C11 C 0.7507(4) 0.4564(4) -0.30746(18) 0.0323 1.0000 Uani
C12 C 0.7622(4) 0.4369(4) -0.2487(2) 0.0424 1.0000 Uani
C13 C 0.6615(5) 0.4509(5) -0.2020(2) 0.0496 1.0000 Uani
C14 C 0.5492(5) 0.4817(4) -0.2131(2) 0.0443 1.0000 Uani
C15 C 0.5378(5) 0.4985(5) -0.2707(2) 0.0461 1.0000 Uani
C16 C 0.6380(4) 0.4861(5) -0.3182(2) 0.0439 1.0000 Uani
C17 C 0.7531(5) 0.5079(5) -0.4880(3) 0.0523 1.0000 Uani
C18 C 0.9260(6) 0.2995(5) -0.5204(3) 0.0546 1.0000 Uani
C19 C 1.2082(5) 0.4808(5) -0.4942(3) 0.0578 1.0000 Uani
C20 C 1.2567(6) 0.3500(6) -0.4946(3) 0.0713 1.0000 Uani
C21 C 1.3092(7) 0.5089(7) -0.5317(4) 0.0839 1.0000 Uani
C30 C 0.7048(4) 0.7338(5) -0.3276(2) 0.0465 1.0000 Uani
C31 C 0.7968(5) 0.7028(4) -0.30015(18) 0.0457 1.0000 Uani
C32 C 0.8449(7) 0.7851(6) -0.2863(2) 0.0609 1.0000 Uani
C33 C 0.9469(8) 0.7836(7) -0.3361(3) 0.0747 1.0000 Uani
C34 C 0.9480(6) 0.7510(5) -0.3988(2) 0.0528 1.0000 Uani
C35 C 0.8514(6) 0.7956(4) -0.4224(2) 0.0555 1.0000 Uani
C36 C 0.7223(7) 0.8937(6) -0.3907(4) 0.0792 1.0000 Uani
C37 C 0.6369(6) 0.8523(6) -0.3506(4) 0.0725 1.0000 Uani
C101 C 0.7602(5) 0.0247(4) 0.0334(2) 0.0405 1.0000 Uani
C102 C 0.7394(5) -0.0830(5) 0.0324(3) 0.0524 1.0000 Uani
C103 C 0.8180(4) -0.0838(4) 0.10837(19) 0.0364 1.0000 Uani
C104 C 0.8629(5) -0.1326(4) 0.16325(19) 0.0413 1.0000 Uani
C105 C 1.0430(4) 0.0112(4) 0.20980(17) 0.0336 1.0000 Uani
C106 C 0.9982(5) -0.0096(5) 0.2681(2) 0.0474 1.0000 Uani
C107 C 1.0442(5) 0.0043(5) 0.3143(2) 0.0508 1.0000 Uani
C108 C 1.1326(5) 0.0387(5) 0.3021(2) 0.0489 1.0000 Uani
C109 C 1.1788(6) 0.0598(6) 0.2439(3) 0.0582 1.0000 Uani
C110 C 1.1337(5) 0.0455(5) 0.1980(2) 0.0504 1.0000 Uani
C111 C 1.1042(4) -0.0447(5) 0.08274(19) 0.0410 1.0000 Uani
C112 C 1.1969(5) -0.1596(6) 0.0692(3) 0.0649 1.0000 Uani
C113 C 1.2931(6) -0.1880(9) 0.0147(4) 0.0955 1.0000 Uani
C114 C 1.2908(7) -0.1069(11) -0.0247(3) 0.0969 1.0000 Uani
C115 C 1.2007(8) 0.003(1) -0.0107(3) 0.0928 1.0000 Uani
C116 C 1.1054(6) 0.0390(6) 0.0422(2) 0.0592 1.0000 Uani
C118 C 0.9136(7) -0.2658(5) 0.1598(3) 0.0646 1.0000 Uani
C117 C 0.7558(6) -0.0706(7) 0.2202(2) 0.0633 1.0000 Uani
C119 C 0.8593(5) 0.0239(5) -0.0217(2) 0.0472 1.0000 Uani
C121 C 0.8053(6) 0.0571(6) -0.0752(2) 0.0689 1.0000 Uani
C120 C 0.9798(5) -0.0905(5) -0.0373(2) 0.0584 1.0000 Uani
C130 C 0.8443(6) 0.2805(5) 0.1603(3) 0.0605 1.0000 Uani
C131 C 0.7634(6) 0.2681(5) 0.2094(3) 0.0638 1.0000 Uani
C132 C 0.6278(7) 0.3587(9) 0.2306(4) 0.1068 1.0000 Uani
C133 C 0.5464(5) 0.3469(5) 0.2000(3) 0.0628 1.0000 Uani
C134 C 0.6112(4) 0.2738(4) 0.1394(2) 0.0424 1.0000 Uani
C135 C 0.6855(4) 0.2934(4) 0.0920(2) 0.0419 1.0000 Uani
C136 C 0.7125(7) 0.3963(6) 0.0921(3) 0.0593 1.0000 Uani
C137 C 0.815(1) 0.3748(8) 0.1171(6) 0.1095 1.0000 Uani
B1 B 0.4965(4) 0.7244(4) 0.3632(2) 0.0310 1.0000 Uani
C51 C 0.5304(3) 0.8313(3) 0.36177(17) 0.0327 1.0000 Uani
C52 C 0.4610(4) 0.9393(3) 0.34246(18) 0.0340 1.0000 Uani
C53 C 0.4784(4) 1.0365(3) 0.34777(18) 0.0380 1.0000 Uani
C54 C 0.5697(4) 1.0274(4) 0.3726(2) 0.0455 1.0000 Uani
C55 C 0.6409(4) 0.9221(4) 0.3920(2) 0.0451 1.0000 Uani
C56 C 0.6214(4) 0.8266(4) 0.38712(18) 0.0369 1.0000 Uani
C57 C 0.3989(5) 1.1479(4) 0.3256(2) 0.0550 1.0000 Uani
C58 C 0.7422(5) 0.9104(5) 0.4173(2) 0.0718 1.0000 Uani
C61 C 0.3915(3) 0.7543(3) 0.42822(17) 0.0318 1.0000 Uani
C62 C 0.2668(3) 0.8311(3) 0.43437(17) 0.0327 1.0000 Uani
C63 C 0.1769(4) 0.8673(4) 0.49007(16) 0.0352 1.0000 Uani
C64 C 0.2102(4) 0.8282(4) 0.54280(18) 0.0414 1.0000 Uani
C65 C 0.3331(4) 0.7535(4) 0.53784(18) 0.0434 1.0000 Uani
C66 C 0.4218(4) 0.7176(4) 0.48215(17) 0.0399 1.0000 Uani
C67 C 0.0445(4) 0.9457(4) 0.49171(19) 0.0456 1.0000 Uani
C68 C 0.3737(5) 0.7092(6) 0.5935(2) 0.0758 1.0000 Uani
C71 C 0.6198(3) 0.5949(3) 0.35561(16) 0.0323 1.0000 Uani
C72 C 0.7376(3) 0.5706(4) 0.31978(18) 0.0363 1.0000 Uani
C73 C 0.8386(4) 0.4587(4) 0.31029(18) 0.0387 1.0000 Uani
C74 C 0.8266(4) 0.3647(4) 0.33541(18) 0.0364 1.0000 Uani
C75 C 0.7101(4) 0.3874(3) 0.37079(17) 0.0347 1.0000 Uani
C76 C 0.6096(4) 0.4992(3) 0.38098(17) 0.0330 1.0000 Uani
C77 C 0.9619(4) 0.4400(4) 0.2718(2) 0.0538 1.0000 Uani
C78 C 0.6914(5) 0.2907(4) 0.4003(2) 0.0510 1.0000 Uani
C81 C 0.4465(3) 0.7185(3) 0.30529(16) 0.0308 1.0000 Uani
C82 C 0.4979(4) 0.7419(4) 0.24791(17) 0.0339 1.0000 Uani
C83 C 0.4605(4) 0.7335(4) 0.19777(17) 0.0397 1.0000 Uani
C84 C 0.3700(4) 0.7002(4) 0.2023(2) 0.0426 1.0000 Uani
C85 C 0.3196(4) 0.6751(4) 0.25834(19) 0.0387 1.0000 Uani
C86 C 0.3578(4) 0.6832(4) 0.30813(17) 0.0335 1.0000 Uani
C87 C 0.5202(5) 0.7605(4) 0.13806(19) 0.0591 1.0000 Uani
C88 C 0.2230(4) 0.6369(5) 0.2656(2) 0.0585 1.0000 Uani
F1 F 0.4156(4) 1.2365(3) 0.33789(18) 0.0693 1.0000 Uani
F2 F 0.2788(3) 1.1845(4) 0.3493(2) 0.0951 1.0000 Uani
F3 F 0.4170(5) 1.1374(3) 0.26639(17) 0.0907 1.0000 Uani
F7 F -0.0284(3) 0.9898(4) 0.54695(14) 0.0781 1.0000 Uani
F8 F -0.0030(3) 0.8899(3) 0.46888(17) 0.0651 1.0000 Uani
F9 F 0.0318(3) 1.0337(2) 0.45842(14) 0.0567 1.0000 Uani
F10 F 0.4642(4) 0.7284(5) 0.5995(2) 0.1107 1.0000 Uani
F11 F 0.4276(6) 0.5929(4) 0.5906(2) 0.1250 1.0000 Uani
F12 F 0.2848(3) 0.7498(5) 0.64375(15) 0.1116 1.0000 Uani
F16 F 0.6370(5) 0.3186(4) 0.45945(17) 0.0907 1.0000 Uani
F17 F 0.7942(4) 0.1939(3) 0.3974(3) 0.1046 1.0000 Uani
F18 F 0.6200(6) 0.2664(5) 0.3790(3) 0.1235 1.0000 Uani
F22 F 0.2540(3) 0.5351(3) 0.2870(2) 0.0761 1.0000 Uani
F23 F 0.1973(6) 0.6288(6) 0.2155(2) 0.1299 1.0000 Uani
F24 F 0.1180(3) 0.7089(4) 0.3058(3) 0.1100 1.0000 Uani
F4 F 0.8092(13) 0.8061(7) 0.4318(8) 0.0944 0.61(2) Uani
F5 F 0.6998(11) 0.9836(12) 0.4669(5) 0.1086 0.61(2) Uani
F6 F 0.8182(12) 0.9411(16) 0.3794(5) 0.0987 0.61(2) Uani
F54 F 0.7218(18) 1.0086(9) 0.443(1) 0.0996 0.39(2) Uani
F55 F 0.755(2) 0.8389(17) 0.4603(8) 0.0896 0.39(2) Uani
F56 F 0.8498(11) 0.867(2) 0.3764(6) 0.1078 0.39(2) Uani
F13 F 1.0542(7) 0.3355(6) 0.2663(7) 0.1350 0.597(16) Uani
F14 F 0.9899(11) 0.514(1) 0.2921(5) 0.0837 0.597(16) Uani
F15 F 0.9560(9) 0.4672(12) 0.2162(3) 0.0921 0.597(16) Uani
F63 F 0.9966(11) 0.3906(17) 0.2170(4) 0.0955 0.403(16) Uani
F64 F 0.9764(13) 0.5336(8) 0.2676(8) 0.0865 0.403(16) Uani
F65 F 1.0489(9) 0.3667(12) 0.2976(5) 0.0813 0.403(16) Uani
F19 F 0.5116(12) 0.7050(12) 0.0924(4) 0.0823 0.485(17) Uani
F20 F 0.6403(7) 0.7151(16) 0.1279(6) 0.0839 0.485(17) Uani
F21 F 0.4729(16) 0.8689(6) 0.1303(6) 0.1509 0.485(17) Uani
F69 F 0.4622(12) 0.7807(16) 0.0971(4) 0.1003 0.515(17) Uani
F70 F 0.6367(8) 0.6837(9) 0.1152(7) 0.0880 0.515(17) Uani
F71 F 0.5252(11) 0.8611(7) 0.1457(4) 0.0768 0.515(17) Uani
C201 C 0.0733(7) 0.5036(6) -0.0042(3) 0.0810 1.0000 Uani
CL201 CL -0.0836(2) 0.5880(2) -0.00166(12) 0.1054 1.0000 Uani
CL202 CL 0.0874(3) 0.4340(3) 0.06020(15) 0.1233 1.0000 Uani
CL203 CL 0.1451(2) 0.5919(2) -0.01212(14) 0.1089 1.0000 Uani
B101 B 0.4379(4) 1.1735(4) -0.15377(19) 0.0293 1.0000 Uani
C151 C 0.5433(4) 1.1752(3) -0.21211(17) 0.0312 1.0000 Uani
C152 C 0.6661(3) 1.1321(3) -0.21090(16) 0.0311 1.0000 Uani
C153 C 0.7598(3) 1.1220(3) -0.26214(16) 0.0332 1.0000 Uani
C154 C 0.7340(4) 1.1586(3) -0.31615(16) 0.0351 1.0000 Uani
C155 C 0.6132(4) 1.2009(4) -0.31874(17) 0.0390 1.0000 Uani
C156 C 0.5211(4) 1.2084(3) -0.26860(17) 0.0358 1.0000 Uani
C157 C 0.8889(4) 1.0736(3) -0.25695(18) 0.0399 1.0000 Uani
C158 C 0.5804(5) 1.2395(4) -0.3763(2) 0.0605 1.0000 Uani
C161 C 0.4592(3) 1.0386(3) -0.15870(16) 0.0297 1.0000 Uani
C162 C 0.3980(4) 1.0040(3) -0.18873(17) 0.0320 1.0000 Uani
C163 C 0.4220(4) 0.8878(3) -0.19488(19) 0.0368 1.0000 Uani
C164 C 0.5108(4) 0.8011(4) -0.17232(19) 0.0385 1.0000 Uani
C165 C 0.5750(3) 0.8331(3) -0.14293(17) 0.0354 1.0000 Uani
C166 C 0.5499(3) 0.9487(3) -0.13623(18) 0.0346 1.0000 Uani
C167 C 0.3445(4) 0.8602(4) -0.2238(2) 0.0567 1.0000 Uani
C168 C 0.6680(4) 0.7415(4) -0.11564(19) 0.0485 1.0000 Uani
C171 C 0.2970(3) 1.2722(3) -0.15481(17) 0.0317 1.0000 Uani
C172 C 0.2741(4) 1.3831(3) -0.17327(19) 0.0350 1.0000 Uani
C173 C 0.1558(4) 1.4708(4) -0.1716(3) 0.0441 1.0000 Uani
C174 C 0.0541(4) 1.4514(4) -0.1515(2) 0.0419 1.0000 Uani
C175 C 0.0740(3) 1.3440(4) -0.1314(2) 0.0383 1.0000 Uani
C176 C 0.1924(3) 1.2575(3) -0.13245(17) 0.0324 1.0000 Uani
C177 C 0.1387(5) 1.5857(4) -0.1937(3) 0.0638 1.0000 Uani
C178 C -0.0321(4) 1.3187(4) -0.1086(2) 0.0559 1.0000 Uani
C181 C 0.4478(3) 1.2101(3) -0.08899(17) 0.0308 1.0000 Uani
C182 C 0.4791(4) 1.2987(4) -0.08254(18) 0.0330 1.0000 Uani
C183 C 0.4711(4) 1.3431(4) -0.02637(16) 0.0356 1.0000 Uani
C184 C 0.4341(4) 1.2983(4) 0.02609(17) 0.0394 1.0000 Uani
C185 C 0.4048(4) 1.2090(4) 0.02136(18) 0.0423 1.0000 Uani
C186 C 0.4117(4) 1.1673(4) -0.03502(17) 0.0368 1.0000 Uani
C187 C 0.5059(5) 1.4374(4) -0.02425(18) 0.0482 1.0000 Uani
C188 C 0.3662(5) 1.1597(5) 0.0773(2) 0.0597 1.0000 Uani
F101 F 0.9733(3) 1.0423(3) -0.31080(12) 0.0542 1.0000 Uani
F102 F 0.9040(3) 1.1476(3) -0.22637(17) 0.0653 1.0000 Uani
F103 F 0.9220(3) 0.9771(3) -0.22813(13) 0.0511 1.0000 Uani
F104 F 0.5307(5) 1.1828(4) -0.3950(2) 0.1052 1.0000 Uani
F105 F 0.6739(4) 1.2252(7) -0.42091(19) 0.1727 1.0000 Uani
F106 F 0.4939(6) 1.3492(3) -0.3706(2) 0.1186 1.0000 Uani
F113 F 0.0282(4) 1.6726(3) -0.1709(3) 0.1278 1.0000 Uani
F114 F 0.1655(7) 1.5812(5) -0.2527(2) 0.1486 1.0000 Uani
F115 F 0.2140(5) 1.6179(4) -0.1802(3) 0.1131 1.0000 Uani
F119 F 0.4654(4) 1.4923(3) 0.03129(13) 0.0696 1.0000 Uani
F120 F 0.4610(3) 1.5196(3) -0.06014(14) 0.0592 1.0000 Uani
F121 F 0.6275(3) 1.3962(3) -0.04148(17) 0.0674 1.0000 Uani
F107 F 0.3931(9) 0.7527(4) -0.2457(5) 0.0911 0.592(11) Uani
F108 F 0.2340(7) 0.8914(12) -0.1868(4) 0.1152 0.592(11) Uani
F109 F 0.321(1) 0.9205(8) -0.2718(4) 0.0928 0.592(11) Uani
F157 F 0.410(1) 0.8025(14) -0.2771(4) 0.0987 0.408(11) Uani
F158 F 0.3113(12) 0.7859(11) -0.1927(5) 0.0874 0.408(11) Uani
F159 F 0.2444(9) 0.9483(6) -0.2282(8) 0.0911 0.408(11) Uani
F110 F 0.7594(7) 0.7682(6) -0.1139(5) 0.0846 0.617(13) Uani
F111 F 0.6242(6) 0.729(1) -0.0607(3) 0.1222 0.617(13) Uani
F112 F 0.7336(9) 0.6386(6) -0.1473(4) 0.0845 0.617(13) Uani
F160 F 0.771(1) 0.6744(13) -0.1552(5) 0.0992 0.383(13) Uani
F161 F 0.6888(15) 0.7820(8) -0.0724(6) 0.0866 0.383(13) Uani
F162 F 0.6281(11) 0.6653(11) -0.0908(7) 0.0793 0.383(13) Uani
F116 F -0.0531(11) 1.3061(13) -0.0510(3) 0.0855 0.607(19) Uani
F117 F -0.0053(9) 1.2147(9) -0.1344(6) 0.0966 0.607(19) Uani
F118 F -0.1331(8) 1.3933(11) -0.1204(7) 0.1041 0.607(19) Uani
F166 F -0.1376(9) 1.4171(7) -0.0839(9) 0.0891 0.393(19) Uani
F167 F -0.0214(13) 1.2493(15) -0.0657(7) 0.0853 0.393(19) Uani
F168 F -0.0545(16) 1.2756(19) -0.1511(5) 0.0945 0.393(19) Uani
F122 F 0.3835(9) 1.0486(6) 0.0645(3) 0.0811 0.629(12) Uani
F123 F 0.2521(6) 1.2152(8) 0.1069(5) 0.1458 0.629(12) Uani
F124 F 0.4368(8) 1.1359(8) 0.1133(3) 0.0764 0.629(12) Uani
F172 F 0.2871(13) 1.1281(16) 0.0759(5) 0.0875 0.371(12) Uani
F173 F 0.3084(13) 1.2456(8) 0.1251(4) 0.0796 0.371(12) Uani
F174 F 0.4592(9) 1.0796(12) 0.0928(7) 0.1091 0.371(12) Uani
H11 H 1.0835(5) 0.6232(4) -0.5189(2) 0.0539 1.0000 Uiso
H21 H 1.1871(6) 0.4467(6) -0.6003(2) 0.0694 1.0000 Uiso
H22 H 1.0645(6) 0.5592(6) -0.6020(2) 0.0694 1.0000 Uiso
H61 H 1.0181(6) 0.2040(5) -0.3789(4) 0.0909 1.0000 Uiso
H71 H 1.1998(7) 0.0699(6) -0.3537(5) 0.1145 1.0000 Uiso
H81 H 1.3132(6) 0.1383(7) -0.3183(4) 0.0971 1.0000 Uiso
H91 H 1.2344(6) 0.3392(7) -0.2952(3) 0.0875 1.0000 Uiso
H101 H 1.0532(5) 0.4751(5) -0.3207(3) 0.0621 1.0000 Uiso
H121 H 0.8403(4) 0.4143(4) -0.2410(2) 0.0515 1.0000 Uiso
H131 H 0.6696(5) 0.4391(5) -0.1617(2) 0.0611 1.0000 Uiso
H141 H 0.4796(5) 0.4912(4) -0.1803(2) 0.0528 1.0000 Uiso
H151 H 0.4602(5) 0.5190(5) -0.2784(2) 0.0569 1.0000 Uiso
H161 H 0.6298(4) 0.4979(5) -0.3585(2) 0.0567 1.0000 Uiso
H171 H 0.7582(5) 0.5285(5) -0.5287(3) 0.0614 1.0000 Uiso
H172 H 0.7249(5) 0.5763(5) -0.4611(3) 0.0614 1.0000 Uiso
H173 H 0.6960(5) 0.4773(5) -0.4763(3) 0.0614 1.0000 Uiso
H181 H 0.9336(6) 0.3116(5) -0.5624(3) 0.0692 1.0000 Uiso
H182 H 1.0053(6) 0.2432(5) -0.5159(3) 0.0692 1.0000 Uiso
H183 H 0.8677(6) 0.2708(5) -0.5061(3) 0.0692 1.0000 Uiso
H191 H 1.1863(5) 0.5072(5) -0.4522(3) 0.0689 1.0000 Uiso
H201 H 1.3285(6) 0.3151(6) -0.4799(3) 0.0781 1.0000 Uiso
H202 H 1.2781(6) 0.3162(6) -0.5351(3) 0.0781 1.0000 Uiso
H203 H 1.1930(6) 0.3357(6) -0.4689(3) 0.0781 1.0000 Uiso
H211 H 1.3825(7) 0.4693(7) -0.5182(4) 0.0985 1.0000 Uiso
H212 H 1.2786(7) 0.5921(7) -0.5265(4) 0.0985 1.0000 Uiso
H213 H 1.3287(7) 0.4840(7) -0.5737(4) 0.0985 1.0000 Uiso
H301 H 0.6801(4) 0.6761(5) -0.3327(2) 0.0514 1.0000 Uiso
H311 H 0.8342(5) 0.6244(4) -0.28886(18) 0.0530 1.0000 Uiso
H321 H 0.7768(7) 0.8635(6) -0.2783(2) 0.0756 1.0000 Uiso
H322 H 0.8736(7) 0.7630(6) -0.2509(2) 0.0756 1.0000 Uiso
H331 H 0.9400(8) 0.8604(7) -0.3350(3) 0.1030 1.0000 Uiso
H332 H 1.0239(8) 0.7277(7) -0.3290(3) 0.1030 1.0000 Uiso
H341 H 1.0260(6) 0.6930(5) -0.4245(2) 0.0647 1.0000 Uiso
H351 H 0.8643(6) 0.7635(4) -0.4621(2) 0.0612 1.0000 Uiso
H361 H 0.7312(7) 0.9453(6) -0.3659(4) 0.0795 1.0000 Uiso
H362 H 0.6841(7) 0.9360(6) -0.4209(4) 0.0795 1.0000 Uiso
H371 H 0.5843(6) 0.9098(6) -0.3164(4) 0.0817 1.0000 Uiso
H372 H 0.5870(6) 0.8457(6) -0.3736(4) 0.0817 1.0000 Uiso
H1011 H 0.6880(5) 0.0963(4) 0.0319(2) 0.0496 1.0000 Uiso
H1021 H 0.7794(5) -0.1271(5) -0.0068(3) 0.0694 1.0000 Uiso
H1022 H 0.6524(5) -0.0589(5) 0.0430(3) 0.0694 1.0000 Uiso
H1061 H 0.9349(5) -0.0328(5) 0.2770(2) 0.0605 1.0000 Uiso
H1071 H 1.0136(5) -0.0108(5) 0.3547(2) 0.0623 1.0000 Uiso
H1081 H 1.1636(5) 0.0482(5) 0.3341(2) 0.0583 1.0000 Uiso
H1091 H 1.2416(6) 0.0837(6) 0.2354(3) 0.0775 1.0000 Uiso
H1101 H 1.1651(5) 0.0603(5) 0.1577(2) 0.0652 1.0000 Uiso
H1121 H 1.1960(5) -0.2180(6) 0.0958(3) 0.0669 1.0000 Uiso
H1131 H 1.3611(6) -0.2665(9) 0.0057(4) 0.0903 1.0000 Uiso
H1141 H 1.3544(7) -0.1306(11) -0.0625(3) 0.1105 1.0000 Uiso
H1151 H 1.2033(8) 0.060(1) -0.0383(3) 0.1203 1.0000 Uiso
H1161 H 1.0411(6) 0.1191(6) 0.0511(2) 0.0737 1.0000 Uiso
H1181 H 0.8495(7) -0.2839(5) 0.1582(3) 0.0895 1.0000 Uiso
H1182 H 0.9410(7) -0.2945(5) 0.1950(3) 0.0895 1.0000 Uiso
H1183 H 0.9821(7) -0.3025(5) 0.1241(3) 0.0895 1.0000 Uiso
H1171 H 0.6873(6) -0.0818(7) 0.2186(2) 0.0819 1.0000 Uiso
H1172 H 0.7822(6) -0.1026(7) 0.2552(2) 0.0819 1.0000 Uiso
H1173 H 0.7307(6) 0.0117(7) 0.2226(2) 0.0819 1.0000 Uiso
H1191 H 0.8809(5) 0.0808(5) -0.0112(2) 0.0551 1.0000 Uiso
H1211 H 0.8669(6) 0.0571(6) -0.1099(2) 0.0779 1.0000 Uiso
H1212 H 0.7345(6) 0.1339(6) -0.0657(2) 0.0779 1.0000 Uiso
H1213 H 0.7808(6) 0.0013(6) -0.0839(2) 0.0779 1.0000 Uiso
H1201 H 1.0370(5) -0.0841(5) -0.0721(2) 0.0615 1.0000 Uiso
H1202 H 1.0145(5) -0.1070(5) -0.0037(2) 0.0615 1.0000 Uiso
H1203 H 0.9642(5) -0.1528(5) -0.0462(2) 0.0615 1.0000 Uiso
H1301 H 0.9299(6) 0.2221(5) 0.1517(3) 0.0807 1.0000 Uiso
H1311 H 0.7942(6) 0.2000(5) 0.2308(3) 0.0698 1.0000 Uiso
H1321 H 0.6214(7) 0.4349(9) 0.2254(4) 0.1062 1.0000 Uiso
H1322 H 0.5984(7) 0.3528(9) 0.2728(4) 0.1062 1.0000 Uiso
H1331 H 0.4886(5) 0.4241(5) 0.1936(3) 0.0635 1.0000 Uiso
H1332 H 0.5022(5) 0.3120(5) 0.2259(3) 0.0635 1.0000 Uiso
H1341 H 0.5991(4) 0.2075(4) 0.1343(2) 0.0474 1.0000 Uiso
H1351 H 0.7237(4) 0.2400(4) 0.0558(2) 0.0502 1.0000 Uiso
H1361 H 0.7336(7) 0.4135(6) 0.0510(3) 0.0742 1.0000 Uiso
H1362 H 0.6386(7) 0.4629(6) 0.1153(3) 0.0742 1.0000 Uiso
H1371 H 0.793(1) 0.4466(8) 0.1395(6) 0.1710 1.0000 Uiso
H1372 H 0.888(1) 0.3543(8) 0.0841(6) 0.1710 1.0000 Uiso
H521 H 0.3980(4) 0.9472(3) 0.32451(18) 0.0425 1.0000 Uiso
H541 H 0.5831(4) 1.0934(4) 0.3765(2) 0.0583 1.0000 Uiso
H561 H 0.6725(4) 0.7545(4) 0.40121(18) 0.0471 1.0000 Uiso
H621 H 0.2418(3) 0.8602(3) 0.39869(17) 0.0390 1.0000 Uiso
H641 H 0.1490(4) 0.8524(4) 0.58146(18) 0.0486 1.0000 Uiso
H661 H 0.5068(4) 0.6664(4) 0.48062(17) 0.0468 1.0000 Uiso
H721 H 0.7493(3) 0.6332(4) 0.30130(18) 0.0422 1.0000 Uiso
H741 H 0.8961(4) 0.2871(4) 0.32842(18) 0.0428 1.0000 Uiso
H761 H 0.5308(4) 0.5114(3) 0.40635(17) 0.0408 1.0000 Uiso
H821 H 0.5608(4) 0.7650(4) 0.24326(17) 0.0403 1.0000 Uiso
H841 H 0.3437(4) 0.6949(4) 0.1677(2) 0.0538 1.0000 Uiso
H861 H 0.3214(4) 0.6641(4) 0.34615(17) 0.0417 1.0000 Uiso
H1521 H 0.6866(3) 1.1089(3) -0.17360(16) 0.0391 1.0000 Uiso
H1541 H 0.7977(4) 1.1548(3) -0.35086(16) 0.0413 1.0000 Uiso
H1561 H 0.4387(4) 1.2376(3) -0.27205(17) 0.0407 1.0000 Uiso
H1621 H 0.3369(4) 1.0621(3) -0.20598(17) 0.0370 1.0000 Uiso
H1641 H 0.5278(4) 0.7210(4) -0.17660(19) 0.0423 1.0000 Uiso
H1661 H 0.5959(3) 0.9678(3) -0.11563(18) 0.0388 1.0000 Uiso
H1721 H 0.3425(4) 1.3990(3) -0.18745(19) 0.0409 1.0000 Uiso
H1741 H -0.0275(4) 1.5107(4) -0.1516(2) 0.0467 1.0000 Uiso
H1761 H 0.2030(3) 1.1842(3) -0.11764(17) 0.0397 1.0000 Uiso
H1821 H 0.5071(4) 1.3299(4) -0.11822(18) 0.0393 1.0000 Uiso
H1841 H 0.4292(4) 1.3283(4) 0.06476(17) 0.0471 1.0000 Uiso
H1861 H 0.3899(4) 1.1064(4) -0.03701(17) 0.0425 1.0000 Uiso
H2011 H 0.1132(7) 0.4463(6) -0.0389(3) 0.0841 1.0000 Uiso

loop_
_atom_site_aniso_label
_atom_site_aniso_U_11
_atom_site_aniso_U_22
_atom_site_aniso_U_33
_atom_site_aniso_U_23
_atom_site_aniso_U_13
_atom_site_aniso_U_12
Ir1 0.03865(12) 0.03100(12) 0.0252(1) 0.00182(8) -0.00382(8) -0.0193(1)
Ir2 0.03266(11) 0.03049(12) 0.03014(11) -0.00148(9) -0.01233(9) -0.01173(9)
P1 0.0324(5) 0.0335(5) 0.0302(4) 0.0069(4) -0.0098(4) -0.0187(4)
P101 0.0312(5) 0.0330(5) 0.0253(4) 0.0040(3) -0.0086(3) -0.0144(4)
N1 0.0415(18) 0.0327(17) 0.0267(15) -0.0035(12) 0.0011(13) -0.0173(15)
N101 0.0351(16) 0.0354(17) 0.0285(15) -0.0041(12) -0.0098(13) -0.0156(14)
O1 0.067(2) 0.062(2) 0.0275(14) -0.0116(14) -0.0011(14) -0.0372(19)
O2 0.0496(17) 0.0353(15) 0.0373(15) 0.0039(12) -0.0145(13) -0.0248(14)
O101 0.072(2) 0.0472(19) 0.0516(19) 0.0040(15) -0.0268(17) -0.0379(18)
O102 0.0512(18) 0.0396(18) 0.0400(17) 0.0118(14) -0.0225(15) -0.0214(15)
C1 0.057(3) 0.048(3) 0.034(2) 0.0001(17) 0.0048(18) -0.035(2)
C2 0.075(4) 0.064(3) 0.038(2) -0.004(2) 0.008(2) -0.042(3)
C3 0.044(2) 0.041(2) 0.0268(17) 0.0012(16) -0.0072(16) -0.0183(18)
C4 0.039(2) 0.039(2) 0.0348(19) -0.0001(16) -0.0147(16) -0.0187(17)
C5 0.034(2) 0.048(3) 0.039(2) 0.0151(19) -0.0130(18) -0.021(2)
C6 0.053(3) 0.049(3) 0.136(6) 0.037(4) -0.045(4) -0.030(3)
C7 0.065(4) 0.051(4) 0.158(8) 0.034(4) -0.053(5) -0.022(3)
C8 0.052(3) 0.084(5) 0.103(6) 0.031(4) -0.045(4) -0.022(3)
C9 0.049(3) 0.084(5) 0.084(4) -0.007(4) -0.033(3) -0.016(3)
C10 0.037(2) 0.059(3) 0.063(3) -0.004(2) -0.025(2) -0.014(2)
C11 0.0324(18) 0.034(2) 0.0352(18) 0.0111(15) -0.0109(14) -0.0188(16)
C12 0.041(2) 0.049(3) 0.039(2) 0.0159(18) -0.0136(17) -0.023(2)
C13 0.052(3) 0.065(3) 0.038(2) 0.018(2) -0.0126(19) -0.034(2)
C14 0.047(2) 0.041(2) 0.045(2) 0.0087(18) -0.0046(19) -0.025(2)
C15 0.041(2) 0.054(3) 0.052(3) 0.012(2) -0.0155(19) -0.028(2)
C16 0.043(2) 0.056(3) 0.043(2) 0.0117(19) -0.0164(18) -0.030(2)
C17 0.045(3) 0.053(3) 0.058(3) 0.005(2) -0.025(2) -0.017(2)
C18 0.064(3) 0.054(3) 0.054(3) -0.008(2) -0.016(2) -0.035(3)
C19 0.050(3) 0.064(3) 0.060(3) -0.003(3) 0.001(2) -0.036(3)
C20 0.048(3) 0.079(4) 0.073(4) 0.011(3) -0.005(3) -0.025(3)
C21 0.062(4) 0.090(5) 0.101(5) 0.005(4) 0.007(4) -0.052(4)
C30 0.038(2) 0.054(3) 0.037(2) -0.0012(19) 0.0045(17) -0.021(2)
C31 0.065(3) 0.045(2) 0.0240(17) -0.0061(16) 0.0036(18) -0.031(2)
C32 0.083(4) 0.069(4) 0.038(2) -0.007(2) -0.007(3) -0.046(4)
C33 0.114(6) 0.095(5) 0.048(3) -0.003(3) -0.015(3) -0.080(5)
C34 0.076(4) 0.046(3) 0.042(2) 0.002(2) -0.003(2) -0.040(3)
C35 0.081(4) 0.035(2) 0.037(2) 0.0089(18) 0.005(2) -0.028(3)
C36 0.081(5) 0.036(3) 0.082(5) 0.011(3) -0.007(4) -0.006(3)
C37 0.047(3) 0.049(3) 0.102(5) 0.006(3) -0.008(3) -0.014(3)
C101 0.042(2) 0.041(2) 0.041(2) -0.0003(17) -0.0203(19) -0.017(2)
C102 0.059(3) 0.056(3) 0.057(3) 0.003(2) -0.031(2) -0.031(3)
C103 0.036(2) 0.037(2) 0.038(2) -0.0028(16) -0.0063(16) -0.0201(17)
C104 0.056(3) 0.050(3) 0.0338(19) 0.0081(17) -0.0147(18) -0.036(2)
C105 0.0337(18) 0.0335(19) 0.0320(17) 0.0074(14) -0.0148(14) -0.0121(15)
C106 0.054(3) 0.064(3) 0.035(2) 0.0098(19) -0.0173(19) -0.034(2)
C107 0.054(3) 0.067(3) 0.035(2) 0.009(2) -0.0190(19) -0.028(2)
C108 0.046(2) 0.054(3) 0.046(2) 0.004(2) -0.026(2) -0.017(2)
C109 0.061(3) 0.081(4) 0.055(3) 0.010(3) -0.027(3) -0.046(3)
C110 0.062(3) 0.069(3) 0.035(2) 0.012(2) -0.017(2) -0.042(3)
C111 0.0279(19) 0.059(3) 0.0291(18) 0.0020(17) -0.0063(15) -0.0160(19)
C112 0.045(3) 0.072(4) 0.051(3) -0.015(3) -0.014(2) -0.005(3)
C113 0.035(3) 0.121(7) 0.076(5) -0.037(5) -0.006(3) 0.005(3)
C114 0.050(4) 0.18(1) 0.052(4) -0.015(5) -0.000(3) -0.048(5)
C115 0.076(5) 0.172(9) 0.044(3) 0.019(4) -0.001(3) -0.079(6)
C116 0.058(3) 0.089(4) 0.043(3) 0.018(3) -0.011(2) -0.046(3)
C118 0.103(5) 0.052(3) 0.068(4) 0.022(3) -0.046(3) -0.050(3)
C117 0.078(4) 0.094(5) 0.033(2) 0.013(3) -0.008(2) -0.057(4)
C119 0.048(2) 0.055(3) 0.035(2) -0.0008(19) -0.0170(18) -0.019(2)
C121 0.077(4) 0.074(4) 0.040(3) 0.004(2) -0.031(3) -0.016(3)
C120 0.046(3) 0.068(4) 0.042(2) -0.009(2) -0.013(2) -0.010(2)
C130 0.075(4) 0.034(2) 0.091(4) 0.007(3) -0.057(4) -0.024(3)
C131 0.067(3) 0.046(3) 0.065(4) -0.027(3) -0.035(3) -0.006(3)
C132 0.076(5) 0.114(7) 0.077(5) -0.049(5) -0.031(4) 0.006(4)
C133 0.045(3) 0.052(3) 0.062(3) -0.007(2) -0.008(2) -0.002(2)
C134 0.038(2) 0.034(2) 0.047(2) -0.0051(17) -0.0160(19) -0.0086(18)
C135 0.047(2) 0.033(2) 0.045(2) 0.0065(17) -0.0276(19) -0.0108(18)
C136 0.083(5) 0.051(3) 0.059(3) 0.018(3) -0.037(4) -0.036(4)
C137 0.150(9) 0.074(5) 0.19(1) 0.063(6) -0.129(9) -0.079(6)
B1 0.032(2) 0.032(2) 0.0326(19) 0.0055(15) -0.0090(15) -0.0193(17)
C51 0.0311(18) 0.039(2) 0.0325(17) 0.0040(14) -0.0082(14) -0.0201(16)
C52 0.0317(18) 0.039(2) 0.0361(18) 0.0032(15) -0.0074(15) -0.0212(16)
C53 0.043(2) 0.036(2) 0.0342(19) -0.0013(15) -0.0038(16) -0.0220(18)
C54 0.060(3) 0.050(3) 0.042(2) 0.0035(19) -0.011(2) -0.039(2)
C55 0.054(3) 0.057(3) 0.042(2) 0.0110(19) -0.021(2) -0.037(2)
C56 0.043(2) 0.046(2) 0.0307(17) 0.0091(16) -0.0127(16) -0.0277(19)
C57 0.061(3) 0.041(2) 0.073(3) 0.009(2) -0.024(3) -0.029(2)
C58 0.103(4) 0.099(4) 0.073(3) 0.040(3) -0.056(3) -0.081(4)
C61 0.0323(18) 0.0320(19) 0.0348(18) 0.0045(14) -0.0110(14) -0.0175(15)
C62 0.0317(18) 0.0304(18) 0.0345(18) 0.0080(14) -0.0085(15) -0.0144(15)
C63 0.0366(19) 0.034(2) 0.0324(18) 0.0053(14) -0.0090(15) -0.0152(16)
C64 0.040(2) 0.051(3) 0.0304(18) 0.0037(17) -0.0069(16) -0.0210(19)
C65 0.042(2) 0.056(3) 0.0331(19) 0.0044(18) -0.0134(17) -0.022(2)
C66 0.035(2) 0.049(2) 0.037(2) 0.0034(17) -0.0144(16) -0.0183(18)
C67 0.037(2) 0.048(2) 0.038(2) 0.0049(17) -0.0059(16) -0.0122(18)
C68 0.061(3) 0.123(5) 0.039(2) 0.015(3) -0.026(2) -0.035(3)
C71 0.0339(18) 0.038(2) 0.0275(16) 0.0032(14) -0.0092(14) -0.0190(16)
C72 0.0353(19) 0.034(2) 0.0364(19) 0.0058(15) -0.0076(15) -0.0160(16)
C73 0.035(2) 0.041(2) 0.0343(19) 0.0018(16) -0.0064(15) -0.0154(17)
C74 0.0359(19) 0.035(2) 0.0358(19) 0.0010(15) -0.0140(15) -0.0123(16)
C75 0.042(2) 0.033(2) 0.0330(18) 0.0026(14) -0.0134(15) -0.0198(17)
C76 0.0357(19) 0.037(2) 0.0316(17) 0.0020(14) -0.0089(14) -0.0212(16)
C77 0.035(2) 0.052(3) 0.067(3) 0.002(2) -0.004(2) -0.0204(19)
C78 0.064(3) 0.045(2) 0.055(3) 0.013(2) -0.020(2) -0.034(2)
C81 0.0304(17) 0.0297(18) 0.0310(17) 0.0036(13) -0.0075(14) -0.0138(14)
C82 0.0319(18) 0.036(2) 0.0355(18) 0.0056(15) -0.0091(15) -0.0182(16)
C83 0.043(2) 0.039(2) 0.0342(19) 0.0095(16) -0.0080(16) -0.0193(18)
C84 0.046(2) 0.044(2) 0.045(2) 0.0095(18) -0.0225(19) -0.022(2)
C85 0.035(2) 0.039(2) 0.047(2) 0.0037(17) -0.0156(17) -0.0194(17)
C86 0.0341(18) 0.0334(19) 0.0349(18) 0.0027(14) -0.0081(15) -0.0183(16)
C87 0.080(3) 0.077(3) 0.036(2) 0.020(2) -0.019(2) -0.050(3)
C88 0.045(2) 0.074(3) 0.073(3) 0.021(3) -0.028(2) -0.036(2)
F1 0.086(2) 0.0430(17) 0.093(3) 0.0103(16) -0.034(2) -0.0381(17)
F2 0.055(2) 0.061(2) 0.163(5) 0.035(3) -0.033(2) -0.0238(18)
F3 0.138(4) 0.052(2) 0.078(2) 0.0163(18) -0.060(3) -0.028(2)
F7 0.0446(17) 0.091(3) 0.0453(17) -0.0039(16) -0.0002(13) 0.0037(17)
F8 0.0467(16) 0.072(2) 0.084(2) 0.0153(18) -0.0258(16) -0.0305(16)
F9 0.0564(17) 0.0395(15) 0.0576(17) 0.0129(13) -0.0167(14) -0.0101(13)
F10 0.089(3) 0.189(6) 0.071(3) 0.022(3) -0.049(2) -0.066(3)
F11 0.159(5) 0.114(4) 0.079(3) 0.051(3) -0.065(3) -0.033(4)
F12 0.064(2) 0.200(6) 0.0370(17) 0.019(2) -0.0165(16) -0.036(3)
F16 0.130(4) 0.065(3) 0.065(2) 0.017(2) 0.004(2) -0.054(3)
F17 0.077(3) 0.0407(19) 0.164(5) 0.034(2) -0.007(3) -0.0179(18)
F18 0.206(6) 0.136(4) 0.156(5) 0.084(4) -0.122(4) -0.150(5)
F22 0.064(2) 0.065(2) 0.111(3) 0.009(2) -0.013(2) -0.0468(19)
F23 0.162(5) 0.238(7) 0.100(3) 0.061(4) -0.083(4) -0.162(5)
F24 0.0393(18) 0.081(3) 0.197(5) -0.031(3) -0.002(2) -0.0310(19)
F4 0.103(7) 0.096(5) 0.137(9) 0.043(5) -0.091(7) -0.062(5)
F5 0.149(8) 0.151(8) 0.081(6) 0.008(5) -0.064(6) -0.099(7)
F6 0.083(6) 0.16(1) 0.111(7) 0.053(7) -0.059(5) -0.092(7)
F54 0.14(1) 0.106(7) 0.129(12) 0.034(7) -0.093(9) -0.097(8)
F55 0.119(11) 0.13(1) 0.095(9) 0.064(7) -0.081(8) -0.092(8)
F56 0.073(7) 0.174(15) 0.098(9) 0.03(1) -0.047(6) -0.07(1)
F13 0.055(5) 0.051(4) 0.189(11) 0.030(6) 0.063(6) 0.010(3)
F14 0.060(5) 0.110(8) 0.090(7) -0.010(5) -0.004(5) -0.056(6)
F15 0.068(5) 0.119(8) 0.057(4) 0.015(4) 0.013(3) -0.036(5)
F63 0.052(6) 0.143(12) 0.060(6) -0.036(7) 0.018(5) -0.036(7)
F64 0.046(6) 0.045(5) 0.133(12) 0.030(6) 0.018(7) -0.017(4)
F65 0.024(4) 0.109(9) 0.074(7) 0.016(6) -0.001(4) -0.010(5)
F19 0.124(8) 0.097(8) 0.035(3) 0.013(4) -0.027(4) -0.059(6)
F20 0.078(5) 0.148(11) 0.045(5) 0.016(6) -0.010(5) -0.073(6)
F21 0.188(13) 0.068(6) 0.083(9) 0.044(6) 0.026(9) -0.006(8)
F69 0.132(8) 0.168(12) 0.058(5) 0.064(7) -0.056(5) -0.105(8)
F70 0.098(6) 0.063(5) 0.062(7) -0.005(4) 0.031(5) -0.033(4)
F71 0.114(7) 0.068(5) 0.064(5) 0.043(4) -0.022(4) -0.060(5)
C201 0.071(4) 0.058(4) 0.073(4) -0.015(3) -0.013(3) -0.001(3)
Cl201 0.0766(12) 0.0816(13) 0.1169(17) -0.0305(12) -0.0403(11) 0.004(1)
Cl202 0.0926(15) 0.1130(19) 0.141(2) 0.0526(17) -0.0382(15) -0.0308(14)
Cl203 0.0927(15) 0.0920(15) 0.126(2) 0.0071(14) -0.0151(13) -0.0396(13)
B101 0.0250(17) 0.030(2) 0.0356(19) 0.0051(15) -0.0104(15) -0.0141(15)
C151 0.0384(19) 0.0252(17) 0.0351(18) 0.0055(13) -0.0149(15) -0.0170(15)
C152 0.0344(18) 0.0325(19) 0.0314(17) 0.0047(14) -0.0136(14) -0.0177(15)
C153 0.0320(18) 0.035(2) 0.0358(18) 0.0013(15) -0.0101(14) -0.0184(16)
C154 0.040(2) 0.036(2) 0.0272(16) 0.0017(14) -0.0049(14) -0.0181(17)
C155 0.051(2) 0.039(2) 0.0315(18) 0.0100(15) -0.0163(17) -0.0232(19)
C156 0.0326(18) 0.035(2) 0.0358(18) 0.0074(15) -0.0168(15) -0.0097(16)
C157 0.0337(19) 0.046(2) 0.039(2) -0.0016(16) -0.0067(15) -0.0194(17)
C158 0.077(3) 0.078(4) 0.043(2) 0.028(2) -0.036(2) -0.042(3)
C161 0.0276(16) 0.0281(17) 0.0314(16) 0.0073(13) -0.0052(13) -0.0136(14)
C162 0.0306(17) 0.0290(18) 0.0325(17) 0.0023(13) -0.0104(14) -0.0103(14)
C163 0.0360(19) 0.034(2) 0.040(2) -0.0030(15) -0.0094(16) -0.0163(16)
C164 0.037(2) 0.0281(19) 0.044(2) 0.0037(15) -0.0070(16) -0.0127(16)
C165 0.0296(18) 0.0318(19) 0.0319(17) 0.0015(14) -0.0028(14) -0.0075(15)
C166 0.0276(17) 0.034(2) 0.0363(18) 0.0028(15) -0.0065(14) -0.0116(15)
C167 0.060(3) 0.045(2) 0.074(3) -0.002(2) -0.032(2) -0.025(2)
C168 0.044(2) 0.036(2) 0.049(2) 0.0061(18) -0.0153(18) -0.0055(17)
C171 0.0324(18) 0.0284(18) 0.0359(18) 0.0021(14) -0.0130(14) -0.0140(15)
C172 0.0314(18) 0.0278(19) 0.045(2) 0.0025(15) -0.0138(16) -0.0117(15)
C173 0.042(3) 0.030(2) 0.056(3) 0.0086(19) -0.017(2) -0.011(2)
C174 0.0303(19) 0.042(2) 0.048(2) 0.0050(18) -0.0159(17) -0.0104(17)
C175 0.0293(18) 0.047(2) 0.042(2) 0.0071(17) -0.0130(16) -0.0192(17)
C176 0.0307(17) 0.0331(19) 0.0341(18) 0.0060(14) -0.0106(14) -0.0152(15)
C177 0.056(3) 0.042(3) 0.096(4) 0.033(3) -0.034(3) -0.021(2)
C178 0.036(2) 0.070(3) 0.071(3) 0.016(2) -0.019(2) -0.031(2)
C181 0.0264(16) 0.0300(19) 0.0344(17) 0.0065(14) -0.0102(14) -0.0117(14)
C182 0.041(2) 0.033(2) 0.0269(17) 0.0073(14) -0.0109(17) -0.0184(19)
C183 0.039(2) 0.039(2) 0.0309(17) 0.0036(15) -0.0104(15) -0.0196(17)
C184 0.043(2) 0.048(2) 0.0288(17) 0.0072(16) -0.0135(16) -0.0215(19)
C185 0.036(2) 0.058(3) 0.0336(19) 0.0136(18) -0.0092(16) -0.025(2)
C186 0.035(2) 0.038(2) 0.0358(19) 0.0102(16) -0.0090(16) -0.0176(17)
C187 0.071(3) 0.055(3) 0.0338(19) 0.0062(18) -0.020(2) -0.039(2)
C188 0.070(3) 0.077(3) 0.044(2) 0.025(2) -0.019(2) -0.044(3)
F101 0.0362(14) 0.074(2) 0.0469(15) 0.0049(14) -0.0021(11) -0.0271(14)
F102 0.0461(16) 0.067(2) 0.089(2) -0.0164(17) -0.0246(16) -0.0272(15)
F103 0.0363(13) 0.0559(17) 0.0537(16) 0.0126(13) -0.0166(12) -0.0148(12)
F104 0.177(5) 0.098(3) 0.083(3) 0.030(2) -0.092(3) -0.072(3)
F105 0.091(3) 0.340(9) 0.053(2) 0.090(4) -0.032(2) -0.074(5)
F106 0.196(6) 0.061(2) 0.087(3) 0.029(2) -0.092(4) -0.026(3)
F113 0.064(2) 0.040(2) 0.224(6) 0.038(3) -0.002(3) -0.0029(18)
F114 0.258(8) 0.085(3) 0.096(4) 0.058(3) -0.054(4) -0.078(4)
F115 0.107(4) 0.060(3) 0.211(6) 0.053(3) -0.079(4) -0.055(3)
F119 0.113(3) 0.072(2) 0.0418(15) -0.0022(14) -0.0218(17) -0.058(2)
F120 0.094(2) 0.0467(16) 0.0527(17) 0.0143(13) -0.0292(16) -0.0426(17)
F121 0.068(2) 0.086(3) 0.077(2) 0.0120(19) -0.0269(17) -0.056(2)
F107 0.110(6) 0.039(3) 0.145(8) -0.005(4) -0.084(6) -0.026(3)
F108 0.065(5) 0.183(11) 0.110(7) -0.039(7) -0.008(4) -0.073(6)
F109 0.133(7) 0.096(6) 0.108(6) 0.042(5) -0.092(6) -0.072(6)
F157 0.095(7) 0.140(11) 0.076(7) -0.043(7) -0.019(6) -0.067(8)
F158 0.089(7) 0.101(8) 0.120(9) 0.026(7) -0.043(7) -0.076(7)
F159 0.069(6) 0.042(4) 0.178(12) 0.002(6) -0.085(8) -0.012(4)
F110 0.061(4) 0.066(4) 0.132(8) 0.033(5) -0.062(5) -0.018(3)
F111 0.065(4) 0.151(9) 0.057(4) 0.056(5) -0.001(3) 0.012(5)
F112 0.088(6) 0.035(3) 0.102(6) -0.012(3) -0.055(5) 0.009(3)
F160 0.035(5) 0.113(11) 0.068(7) 0.038(7) 0.006(4) 0.017(6)
F161 0.123(11) 0.043(5) 0.081(8) 0.002(5) -0.072(8) -0.008(6)
F162 0.096(8) 0.065(7) 0.104(9) 0.055(6) -0.059(7) -0.047(6)
F116 0.080(6) 0.125(8) 0.062(4) 0.021(4) -0.000(4) -0.068(6)
F117 0.063(5) 0.099(6) 0.144(8) -0.024(6) -0.012(5) -0.058(5)
F118 0.042(4) 0.128(8) 0.153(9) 0.074(7) -0.052(5) -0.041(5)
F166 0.032(4) 0.066(6) 0.150(12) 0.001(7) 0.003(6) -0.023(4)
F167 0.048(6) 0.088(9) 0.13(1) 0.061(7) -0.026(7) -0.041(6)
F168 0.082(8) 0.135(12) 0.105(8) -0.001(8) -0.037(7) -0.076(8)
F122 0.140(7) 0.085(5) 0.058(3) 0.037(3) -0.041(4) -0.081(5)
F123 0.063(4) 0.120(8) 0.145(9) 0.085(7) 0.041(5) 0.001(5)
F124 0.116(6) 0.114(6) 0.051(4) 0.044(4) -0.047(4) -0.086(5)
F172 0.100(9) 0.151(12) 0.057(6) 0.028(7) -0.015(6) -0.101(9)
F173 0.100(9) 0.109(8) 0.028(4) 0.004(4) 0.012(4) -0.064(7)
F174 0.086(8) 0.09(1) 0.095(11) 0.051(8) -0.005(7) -0.013(7)

loop_
_atom_type_symbol
_atom_type_scat_dispersion_real
_atom_type_scat_dispersion_imag
_atom_type_scat_Cromer_Mann_a1
_atom_type_scat_Cromer_Mann_b1
_atom_type_scat_Cromer_Mann_a2
_atom_type_scat_Cromer_Mann_b2
_atom_type_scat_Cromer_Mann_a3
_atom_type_scat_Cromer_Mann_b3
_atom_type_scat_Cromer_Mann_a4
_atom_type_scat_Cromer_Mann_b4
_atom_type_scat_Cromer_Mann_c
_atom_type_scat_source
'C   ' 0.0033 0.0016 2.3100 20.8439 1.0200 10.2075 1.5886 0.5687 0.8650 51.6512 0.2156 International_Tables_Vol_IV_Table_2.2B
'H   ' 0.0000 0.0000 0.4930 10.5109 0.3229 26.1257 0.1402 3.1424 0.0408 57.7997 0.0030 International_Tables_Vol_IV_Table_2.2B
'B   ' 0.0000 0.0010 2.0545 23.2185 1.3326 1.0210 1.0979 60.3498 0.7068 0.1403 -0.1932 International_Tables_Vol_IV_Table_2.2B
'F   ' 0.0140 0.0100 3.5392 10.2825 2.6412 4.2944 1.5170 0.2615 1.0243 26.1476 0.2776 International_Tables_Vol_IV_Table_2.2B
'Ir  ' -2.0660 7.9900 27.3049 1.5928 16.7296 8.8655 15.6115 0.4179 5.8338 45.0011 11.4722 International_Tables_Vol_IV_Table_2.2B
'N   ' 0.0061 0.0033 12.2126 0.0057 3.1322 9.8933 2.0125 28.9975 1.1663 0.5826 -11.5290 International_Tables_Vol_IV_Table_2.2B
'O   ' 0.0106 0.0060 3.0485 13.2771 2.2868 5.7011 1.5463 0.3239 0.8670 32.9089 0.2508 International_Tables_Vol_IV_Table_2.2B
'P   ' 0.0900 0.0950 6.4345 1.9067 4.1791 27.1570 1.7800 0.5260 1.4908 68.1645 1.1149 International_Tables_Vol_IV_Table_2.2B
'Cl  ' 0.1484 0.1585 11.4604 0.0104 7.1964 1.1662 6.2556 18.5194 1.6455 47.7784 -9.5574 International_Tables_Vol_IV_Table_2.2B

loop_
_geom_angle_atom_site_label_1
_geom_angle_atom_site_label_2
_geom_angle_atom_site_label_3
_geom_angle
_geom_angle_publ_flag
P1 Ir1 N1 85.7(1) yes
P1 Ir1 C30 95.72(15) yes
N1 Ir1 C30 154.52(18) yes
P1 Ir1 C31 94.17(14) yes
N1 Ir1 C31 167.95(19) yes
C30 Ir1 C31 37.5(2) yes
P1 Ir1 C34 154.47(17) yes
N1 Ir1 C34 94.23(17) yes
C30 Ir1 C34 95.1(2) yes
C31 Ir1 C34 80.70(19) yes
P1 Ir1 C35 170.34(19) yes
N1 Ir1 C35 92.97(16) yes
C30 Ir1 C35 81.4(2) yes
C31 Ir1 C35 89.11(19) yes
C34 Ir1 C35 35.1(2) yes
P101 Ir2 N101 84.4(1) yes
P101 Ir2 C130 93.42(15) yes
N101 Ir2 C130 164.0(2) yes
P101 Ir2 C131 97.62(15) yes
N101 Ir2 C131 158.3(2) yes
C130 Ir2 C131 37.6(3) yes
P101 Ir2 C134 165.97(14) yes
N101 Ir2 C134 91.92(16) yes
C130 Ir2 C134 93.7(2) yes
C131 Ir2 C134 80.87(19) yes
P101 Ir2 C135 158.31(14) yes
N101 Ir2 C135 95.62(15) yes
C130 Ir2 C135 80.57(19) yes
C131 Ir2 C135 90.3(2) yes
C134 Ir2 C135 35.49(19) yes
Ir1 P1 O2 113.19(12) yes
Ir1 P1 C5 111.75(18) yes
O2 P1 C5 102.8(2) yes
Ir1 P1 C11 120.42(15) yes
O2 P1 C11 101.40(18) yes
C5 P1 C11 105.4(2) yes
Ir2 P101 O102 112.70(13) yes
Ir2 P101 C105 122.97(14) yes
O102 P101 C105 100.43(18) yes
Ir2 P101 C111 110.68(15) yes
O102 P101 C111 103.8(2) yes
C105 P101 C111 104.2(2) yes
Ir1 N1 C1 128.0(3) yes
Ir1 N1 C3 124.7(3) yes
C1 N1 C3 107.0(3) yes
Ir2 N101 C101 126.5(3) yes
Ir2 N101 C103 125.1(3) yes
C101 N101 C103 108.2(3) yes
C2 O1 C3 106.3(4) yes
P1 O2 C4 126.6(3) yes
C102 O101 C103 105.9(4) yes
P101 O102 C104 125.2(3) yes
N1 C1 C2 102.2(4) yes
N1 C1 C19 109.7(4) yes
C2 C1 C19 116.2(5) yes
N1 C1 H11 116.7(2) no
C2 C1 H11 110.1(3) no
C19 C1 H11 102.6(3) no
O1 C2 C1 104.0(4) yes
O1 C2 H21 110.6(3) no
C1 C2 H21 110.7(3) no
O1 C2 H22 110.9(3) no
C1 C2 H22 111.0(3) no
H21 C2 H22 109.467 no
N1 C3 O1 117.1(4) yes
N1 C3 C4 129.3(4) yes
O1 C3 C4 113.6(4) yes
O2 C4 C3 111.9(3) yes
O2 C4 C17 110.0(4) yes
C3 C4 C17 107.9(4) yes
O2 C4 C18 103.4(4) yes
C3 C4 C18 111.2(4) yes
C17 C4 C18 112.4(4) yes
P1 C5 C6 119.9(4) yes
P1 C5 C10 119.9(4) yes
C6 C5 C10 120.1(5) yes
C5 C6 C7 119.8(6) yes
C5 C6 H61 120.2(3) no
C7 C6 H61 119.9(5) no
C6 C7 C8 119.9(7) yes
C6 C7 H71 120.1(4) no
C8 C7 H71 119.9(4) no
C7 C8 C9 120.6(6) yes
C7 C8 H81 119.7(4) no
C9 C8 H81 119.7(4) no
C8 C9 C10 120.1(6) yes
C8 C9 H91 120.2(4) no
C10 C9 H91 119.7(4) no
C5 C10 C9 119.4(6) yes
C5 C10 H101 120.2(3) no
C9 C10 H101 120.4(4) no
P1 C11 C12 121.0(3) yes
P1 C11 C16 119.7(3) yes
C12 C11 C16 119.1(4) yes
C11 C12 C13 120.1(4) yes
C11 C12 H121 119.7(3) no
C13 C12 H121 120.2(3) no
C12 C13 C14 120.4(4) yes
C12 C13 H131 119.6(3) no
C14 C13 H131 120.1(3) no
C13 C14 C15 120.0(4) yes
C13 C14 H141 119.8(3) no
C15 C14 H141 120.2(3) no
C14 C15 C16 120.4(4) yes
C14 C15 H151 119.9(3) no
C16 C15 H151 119.7(3) no
C11 C16 C15 120.1(4) yes
C11 C16 H161 119.8(3) no
C15 C16 H161 120.2(3) no
C4 C17 H171 109.8(3) no
C4 C17 H172 109.3(3) no
H171 C17 H172 109.475 no
C4 C17 H173 109.3(3) no
H171 C17 H173 109.476 no
H172 C17 H173 109.476 no
C4 C18 H181 109.4(3) no
C4 C18 H182 109.7(3) no
H181 C18 H182 109.476 no
C4 C18 H183 109.4(3) no
H181 C18 H183 109.475 no
H182 C18 H183 109.476 no
C1 C19 C20 114.5(5) yes
C1 C19 C21 108.5(6) yes
C20 C19 C21 111.0(5) yes
C1 C19 H191 108.8(3) no
C20 C19 H191 103.7(4) no
C21 C19 H191 110.3(4) no
C19 C20 H201 110.2(4) no
C19 C20 H202 109.4(4) no
H201 C20 H202 109.475 no
C19 C20 H203 108.8(3) no
H201 C20 H203 109.476 no
H202 C20 H203 109.476 no
C19 C21 H211 110.1(4) no
C19 C21 H212 108.8(4) no
H211 C21 H212 109.475 no
C19 C21 H213 109.5(4) no
H211 C21 H213 109.475 no
H212 C21 H213 109.476 no
Ir1 C30 C31 72.0(3) yes
Ir1 C30 C37 111.3(4) yes
C31 C30 C37 125.9(5) yes
Ir1 C30 H301 87.03(15) no
C31 C30 H301 117.2(3) no
C37 C30 H301 116.9(4) no
Ir1 C31 C30 70.5(3) yes
Ir1 C31 C32 113.3(3) yes
C30 C31 C32 124.4(5) yes
Ir1 C31 H311 86.02(14) no
C30 C31 H311 117.8(3) no
C32 C31 H311 117.8(4) no
C31 C32 C33 114.3(4) yes
C31 C32 H321 107.8(4) no
C33 C32 H321 108.1(5) no
C31 C32 H322 108.6(3) no
C33 C32 H322 108.5(4) no
H321 C32 H322 109.467 no
C32 C33 C34 114.8(5) yes
C32 C33 H331 108.0(4) no
C34 C33 H331 108.3(3) no
C32 C33 H332 107.9(5) no
C34 C33 H332 108.2(4) no
H331 C33 H332 109.467 no
Ir1 C34 C33 108.2(4) yes
Ir1 C34 C35 72.4(3) yes
C33 C34 C35 126.7(6) yes
Ir1 C34 H341 89.80(15) no
C33 C34 H341 116.6(4) no
C35 C34 H341 116.7(3) no
Ir1 C35 C34 72.5(3) yes
Ir1 C35 C36 110.7(4) yes
C34 C35 C36 124.8(6) yes
Ir1 C35 H351 86.81(15) no
C34 C35 H351 117.8(3) no
C36 C35 H351 117.4(5) no
C35 C36 C37 114.5(5) yes
C35 C36 H361 108.0(5) no
C37 C36 H361 108.2(5) no
C35 C36 H362 108.7(4) no
C37 C36 H362 108.0(5) no
H361 C36 H362 109.467 no
C30 C37 C36 113.9(5) yes
C30 C37 H371 108.5(3) no
C36 C37 H371 108.4(4) no
C30 C37 H372 108.0(4) no
C36 C37 H372 108.4(5) no
H371 C37 H372 109.467 no
N101 C101 C102 101.5(4) yes
N101 C101 C119 111.5(4) yes
C102 C101 C119 114.4(4) yes
N101 C101 H1011 115.4(2) no
C102 C101 H1011 112.2(3) no
C119 C101 H1011 102.4(3) no
O101 C102 C101 104.4(3) yes
O101 C102 H1021 110.8(3) no
C101 C102 H1021 110.9(3) no
O101 C102 H1022 110.7(3) no
C101 C102 H1022 110.4(3) no
H1021 C102 H1022 109.467 no
N101 C103 O101 118.1(4) yes
N101 C103 C104 126.6(4) yes
O101 C103 C104 115.3(4) yes
O102 C104 C103 111.5(3) yes
O102 C104 C118 104.5(4) yes
C103 C104 C118 111.0(4) yes
O102 C104 C117 109.7(4) yes
C103 C104 C117 108.6(4) yes
C118 C104 C117 111.5(5) yes
P101 C105 C106 119.9(3) yes
P101 C105 C110 120.8(3) yes
C106 C105 C110 119.2(4) yes
C105 C106 C107 120.1(5) yes
C105 C106 H1061 120.0(3) no
C107 C106 H1061 119.9(3) no
C106 C107 C108 120.1(5) yes
C106 C107 H1071 120.0(3) no
C108 C107 H1071 119.9(3) no
C107 C108 C109 120.7(4) yes
C107 C108 H1081 119.6(3) no
C109 C108 H1081 119.7(3) no
C108 C109 C110 119.2(5) yes
C108 C109 H1091 120.4(3) no
C110 C109 H1091 120.4(3) no
C105 C110 C109 120.7(5) yes
C105 C110 H1101 119.8(2) no
C109 C110 H1101 119.5(3) no
P101 C111 C112 121.1(4) yes
P101 C111 C116 118.9(4) yes
C112 C111 C116 120.1(5) yes
C111 C112 C113 117.5(7) yes
C111 C112 H1121 121.0(4) no
C113 C112 H1121 121.5(5) no
C112 C113 C114 121.5(7) yes
C112 C113 H1131 118.6(5) no
C114 C113 H1131 119.9(4) no
C113 C114 C115 119.9(6) yes
C113 C114 H1141 119.2(5) no
C115 C114 H1141 121.0(5) no
C114 C115 C116 122.5(8) yes
C114 C115 H1151 118.3(5) no
C116 C115 H1151 119.3(6) no
C111 C116 C115 118.5(7) yes
C111 C116 H1161 120.7(3) no
C115 C116 H1161 120.8(6) no
C104 C118 H1181 109.4(3) no
C104 C118 H1182 109.4(3) no
H1181 C118 H1182 109.476 no
C104 C118 H1183 109.5(3) no
H1181 C118 H1183 109.476 no
H1182 C118 H1183 109.476 no
C104 C117 H1171 109.6(3) no
C104 C117 H1172 109.4(3) no
H1171 C117 H1172 109.476 no
C104 C117 H1173 109.3(3) no
H1171 C117 H1173 109.476 no
H1172 C117 H1173 109.476 no
C101 C119 C121 108.8(5) yes
C101 C119 C120 114.3(5) yes
C121 C119 C120 111.3(4) yes
C101 C119 H1191 106.9(3) no
C121 C119 H1191 110.6(4) no
C120 C119 H1191 104.8(3) no
C119 C121 H1211 109.3(4) no
C119 C121 H1212 109.6(3) no
H1211 C121 H1212 109.476 no
C119 C121 H1213 109.5(4) no
H1211 C121 H1213 109.476 no
H1212 C121 H1213 109.476 no
C119 C120 H1201 109.4(3) no
C119 C120 H1202 109.6(3) no
H1201 C120 H1202 109.475 no
C119 C120 H1203 109.4(3) no
H1201 C120 H1203 109.476 no
H1202 C120 H1203 109.476 no
Ir2 C130 C131 70.3(3) yes
Ir2 C130 C137 110.7(4) yes
C131 C130 C137 128.2(7) yes
Ir2 C130 H1301 88.58(17) no
C131 C130 H1301 116.4(3) no
C137 C130 H1301 115.4(6) no
Ir2 C131 C130 72.1(3) yes
Ir2 C131 C132 113.1(4) yes
C130 C131 C132 121.8(7) yes
Ir2 C131 H1311 85.08(19) no
C130 C131 H1311 118.9(3) no
C132 C131 H1311 119.3(6) no
C131 C132 C133 116.1(5) yes
C131 C132 H1321 108.3(6) no
C133 C132 H1321 108.2(5) no
C131 C132 H1322 107.3(5) no
C133 C132 H1322 107.3(5) no
H1321 C132 H1322 109.467 no
C132 C133 C134 115.1(5) yes
C132 C133 H1331 107.9(5) no
C134 C133 H1331 107.7(3) no
C132 C133 H1332 108.5(6) no
C134 C133 H1332 108.1(4) no
H1331 C133 H1332 109.467 no
Ir2 C134 C133 109.5(3) yes
Ir2 C134 C135 72.7(3) yes
C133 C134 C135 125.4(5) yes
Ir2 C134 H1341 87.26(13) no
C133 C134 H1341 117.4(4) no
C135 C134 H1341 117.2(3) no
Ir2 C135 C134 71.8(3) yes
Ir2 C135 C136 111.2(3) yes
C134 C135 C136 123.9(5) yes
Ir2 C135 H1351 87.30(12) no
C134 C135 H1351 118.3(3) no
C136 C135 H1351 117.8(3) no
C135 C136 C137 114.6(5) yes
C135 C136 H1361 108.3(3) no
C137 C136 H1361 107.5(6) no
C135 C136 H1362 108.1(4) no
C137 C136 H1362 108.8(6) no
H1361 C136 H1362 109.467 no
C130 C137 C136 115.4(7) yes
C130 C137 H1371 107.0(5) no
C136 C137 H1371 107.3(5) no
C130 C137 H1372 109.0(6) no
C136 C137 H1372 108.5(6) no
H1371 C137 H1372 109.467 no
C51 B1 C61 103.5(3) yes
C51 B1 C71 112.0(3) yes
C61 B1 C71 113.6(3) yes
C51 B1 C81 111.6(3) yes
C61 B1 C81 112.9(3) yes
C71 B1 C81 103.6(3) yes
B1 C51 C52 122.4(3) yes
B1 C51 C56 122.3(3) yes
C52 C51 C56 114.8(4) yes
C51 C52 C53 123.5(4) yes
C51 C52 H521 118.3(2) no
C53 C52 H521 118.2(2) no
C52 C53 C54 119.7(4) yes
C52 C53 C57 119.1(4) yes
C54 C53 C57 121.3(4) yes
C53 C54 C55 118.7(4) yes
C53 C54 H541 120.7(3) no
C55 C54 H541 120.5(2) no
C54 C55 C56 120.9(4) yes
C54 C55 C58 119.1(4) yes
C56 C55 C58 119.9(4) yes
C51 C56 C55 122.4(4) yes
C51 C56 H561 118.8(2) no
C55 C56 H561 118.8(2) no
C53 C57 F1 113.7(4) yes
C53 C57 F2 113.0(4) yes
F1 C57 F2 105.3(4) yes
C53 C57 F3 112.4(4) yes
F1 C57 F3 106.7(4) yes
F2 C57 F3 105.0(5) yes
C55 C58 F4 115.3(6) yes
C55 C58 F5 112.5(7) yes
F4 C58 F5 105.8(6) yes
C55 C58 F6 111.4(6) yes
F4 C58 F6 107.7(6) yes
F5 C58 F6 103.2(6) yes
C55 C58 F54 113.8(8) yes
F4 C58 F54 125.2(9) yes
F5 C58 F54 30.7(7) yes
F6 C58 F54 74.5(9) yes
C55 C58 F55 110.5(8) yes
F4 C58 F55 34.1(7) yes
F5 C58 F55 77.8(8) yes
F6 C58 F55 133.7(9) yes
F54 C58 F55 105.4(7) yes
C55 C58 F56 112.4(9) yes
F4 C58 F56 73.9(8) yes
F5 C58 F56 129.5(11) yes
F6 C58 F56 37.9(8) yes
F54 C58 F56 107.7(8) yes
F55 C58 F56 106.6(7) yes
B1 C61 C62 121.3(3) yes
B1 C61 C66 122.6(3) yes
C62 C61 C66 115.6(4) yes
C61 C62 C63 122.7(4) yes
C61 C62 H621 118.6(2) no
C63 C62 H621 118.7(2) no
C62 C63 C64 120.2(4) yes
C62 C63 C67 118.8(3) yes
C64 C63 C67 121.1(3) yes
C63 C64 C65 118.0(4) yes
C63 C64 H641 120.9(2) no
C65 C64 H641 121.0(2) no
C64 C65 C66 121.3(4) yes
C64 C65 C68 120.0(4) yes
C66 C65 C68 118.6(4) yes
C61 C66 C65 122.1(4) yes
C61 C66 H661 119.0(2) no
C65 C66 H661 118.9(2) no
C63 C67 F7 113.0(4) yes
C63 C67 F8 112.3(4) yes
F7 C67 F8 106.1(4) yes
C63 C67 F9 111.9(4) yes
F7 C67 F9 108.1(4) yes
F8 C67 F9 105.0(4) yes
C65 C68 F10 113.5(5) yes
C65 C68 F11 111.8(5) yes
F10 C68 F11 101.0(5) yes
C65 C68 F12 114.3(4) yes
F10 C68 F12 108.1(5) yes
F11 C68 F12 107.3(5) yes
B1 C71 C72 123.0(3) yes
B1 C71 C76 121.0(3) yes
C72 C71 C76 115.8(4) yes
C71 C72 C73 122.1(4) yes
C71 C72 H721 119.0(2) no
C73 C72 H721 118.9(2) no
C72 C73 C74 121.3(4) yes
C72 C73 C77 118.9(4) yes
C74 C73 C77 119.8(4) yes
C73 C74 C75 117.2(4) yes
C73 C74 H741 121.3(2) no
C75 C74 H741 121.5(2) no
C74 C75 C76 121.6(4) yes
C74 C75 C78 119.9(4) yes
C76 C75 C78 118.5(4) yes
C71 C76 C75 122.0(4) yes
C71 C76 H761 119.1(2) no
C75 C76 H761 118.9(2) no
C73 C77 F13 116.7(5) yes
C73 C77 F14 109.7(6) yes
F13 C77 F14 108.5(7) yes
C73 C77 F15 110.2(5) yes
F13 C77 F15 106.7(6) yes
F14 C77 F15 104.2(6) yes
C73 C77 F63 115.8(6) yes
F13 C77 F63 70.2(7) yes
F14 C77 F63 129.1(8) yes
F15 C77 F63 39.1(7) yes
C73 C77 F64 115.3(7) yes
F13 C77 F64 122.3(9) yes
F14 C77 F64 28.3(7) yes
F15 C77 F64 76.4(8) yes
F63 C77 F64 107.2(7) yes
C73 C77 F65 108.3(6) yes
F13 C77 F65 35.8(7) yes
F14 C77 F65 80.4(8) yes
F15 C77 F65 136.7(6) yes
F63 C77 F65 105.0(6) yes
F64 C77 F65 104.2(7) yes
C75 C78 F16 111.9(4) yes
C75 C78 F17 114.2(4) yes
F16 C78 F17 103.4(4) yes
C75 C78 F18 112.3(4) yes
F16 C78 F18 105.5(5) yes
F17 C78 F18 108.8(5) yes
B1 C81 C82 121.0(3) yes
B1 C81 C86 123.4(3) yes
C82 C81 C86 115.5(3) yes
C81 C82 C83 122.2(4) yes
C81 C82 H821 118.9(2) no
C83 C82 H821 118.9(2) no
C82 C83 C84 120.9(4) yes
C82 C83 C87 118.8(4) yes
C84 C83 C87 120.3(4) yes
C83 C84 C85 117.6(4) yes
C83 C84 H841 121.0(2) no
C85 C84 H841 121.4(2) no
C84 C85 C86 121.1(4) yes
C84 C85 C88 119.9(4) yes
C86 C85 C88 119.0(4) yes
C81 C86 C85 122.6(4) yes
C81 C86 H861 118.8(2) no
C85 C86 H861 118.6(2) no
C83 C87 F19 109.7(6) yes
C83 C87 F20 112.2(8) yes
F19 C87 F20 102.3(6) yes
C83 C87 F21 114.6(7) yes
F19 C87 F21 107.2(7) yes
F20 C87 F21 110.1(8) yes
C83 C87 F69 116.1(6) yes
F19 C87 F69 38.6(6) yes
F20 C87 F69 125.7(9) yes
F21 C87 F69 70.3(7) yes
C83 C87 F70 113.7(8) yes
F19 C87 F70 79.9(7) yes
F20 C87 F70 23.6(7) yes
F21 C87 F70 124.7(11) yes
F69 C87 F70 109.8(7) yes
C83 C87 F71 109.8(5) yes
F19 C87 F71 135.2(6) yes
F20 C87 F71 81.5(9) yes
F21 C87 F71 35.2(9) yes
F69 C87 F71 103.5(6) yes
F70 C87 F71 102.6(6) yes
C85 C88 F22 113.0(4) yes
C85 C88 F23 113.6(4) yes
F22 C88 F23 106.5(5) yes
C85 C88 F24 111.8(4) yes
F22 C88 F24 103.7(4) yes
F23 C88 F24 107.5(5) yes
C58 F4 F55 74.1(9) yes
C58 F4 F56 53.1(5) yes
F55 F4 F56 124.7(11) yes
C58 F5 F54 72.4(9) yes
C58 F6 F54 52.2(5) yes
C58 F6 F56 70.2(8) yes
F54 F6 F56 116.1(9) yes
C58 F54 F5 76.9(9) yes
C58 F54 F6 53.3(6) yes
F5 F54 F6 126.3(13) yes
C58 F55 F4 71.9(8) yes
C58 F56 F4 53.0(5) yes
C58 F56 F6 71.9(8) yes
F4 F56 F6 119.1(11) yes
C77 F13 F63 55.2(5) yes
C77 F13 F65 75.4(7) yes
F63 F13 F65 128.8(10) yes
C77 F14 F64 75.8(11) yes
C77 F15 F63 68.9(6) yes
C77 F15 F64 51.3(4) yes
F63 F15 F64 110.1(9) yes
C77 F63 F13 54.6(4) yes
C77 F63 F15 72.0(7) yes
F13 F63 F15 122.8(10) yes
C77 F64 F14 75.9(10) yes
C77 F64 F15 52.3(5) yes
F14 F64 F15 127.2(12) yes
C77 F65 F13 68.8(7) yes
C87 F19 F69 67.1(6) yes
C87 F20 F70 77.8(13) yes
C87 F21 F69 55.5(5) yes
C87 F21 F71 78.4(9) yes
F69 F21 F71 130.0(12) yes
C87 F69 F19 74.3(7) yes
C87 F69 F21 54.2(5) yes
F19 F69 F21 125.8(11) yes
C87 F70 F20 78.6(12) yes
C87 F71 F21 66.4(7) yes
Cl201 C201 Cl202 110.3(5) yes
Cl201 C201 Cl203 110.6(4) yes
Cl202 C201 Cl203 109.8(5) yes
Cl201 C201 H2011 108.0(2) no
Cl202 C201 H2011 109.6(3) no
Cl203 C201 H2011 108.5(2) no
C151 B101 C161 104.6(3) yes
C151 B101 C171 111.5(3) yes
C161 B101 C171 112.5(3) yes
C151 B101 C181 113.2(3) yes
C161 B101 C181 112.0(3) yes
C171 B101 C181 103.2(3) yes
B101 C151 C152 121.4(3) yes
B101 C151 C156 123.1(3) yes
C152 C151 C156 115.2(3) yes
C151 C152 C153 122.2(3) yes
C151 C152 H1521 118.9(2) no
C153 C152 H1521 118.9(2) no
C152 C153 C154 121.0(3) yes
C152 C153 C157 118.6(3) yes
C154 C153 C157 120.4(3) yes
C153 C154 C155 118.0(3) yes
C153 C154 H1541 121.0(2) no
C155 C154 H1541 121.0(2) no
C154 C155 C156 121.1(3) yes
C154 C155 C158 120.3(4) yes
C156 C155 C158 118.6(4) yes
C151 C156 C155 122.5(4) yes
C151 C156 H1561 118.6(2) no
C155 C156 H1561 118.9(2) no
C153 C157 F101 112.5(3) yes
C153 C157 F102 113.3(3) yes
F101 C157 F102 107.2(3) yes
C153 C157 F103 112.0(3) yes
F101 C157 F103 105.6(3) yes
F102 C157 F103 105.6(3) yes
C155 C158 F104 112.8(4) yes
C155 C158 F105 113.6(4) yes
F104 C158 F105 105.8(5) yes
C155 C158 F106 113.0(4) yes
F104 C158 F106 102.5(5) yes
F105 C158 F106 108.2(5) yes
B101 C161 C162 123.5(3) yes
B101 C161 C166 120.5(3) yes
C162 C161 C166 115.8(3) yes
C161 C162 C163 122.5(3) yes
C161 C162 H1621 118.8(2) no
C163 C162 H1621 118.7(2) no
C162 C163 C164 120.8(4) yes
C162 C163 C167 118.7(4) yes
C164 C163 C167 120.4(4) yes
C163 C164 C165 117.8(4) yes
C163 C164 H1641 121.1(2) no
C165 C164 H1641 121.1(2) no
C164 C165 C166 121.2(4) yes
C164 C165 C168 118.9(4) yes
C166 C165 C168 119.8(4) yes
C161 C166 C165 121.8(4) yes
C161 C166 H1661 119.1(2) no
C165 C166 H1661 119.1(2) no
C163 C167 F107 115.5(5) yes
C163 C167 F108 111.8(5) yes
F107 C167 F108 108.9(6) yes
C163 C167 F109 112.8(5) yes
F107 C167 F109 103.1(5) yes
F108 C167 F109 103.8(6) yes
C163 C167 F157 110.5(6) yes
F107 C167 F157 45.3(6) yes
F108 C167 F157 137.3(7) yes
F109 C167 F157 63.6(7) yes
C163 C167 F158 110.7(6) yes
F107 C167 F158 59.5(6) yes
F108 C167 F158 55.7(6) yes
F109 C167 F158 136.5(6) yes
F157 C167 F158 103.7(6) yes
C163 C167 F159 115.5(5) yes
F107 C167 F159 128.6(7) yes
F108 C167 F159 55.3(6) yes
F109 C167 F159 50.6(6) yes
F157 C167 F159 109.3(7) yes
F158 C167 F159 106.4(6) yes
C165 C168 F110 111.4(4) yes
C165 C168 F111 114.5(4) yes
F110 C168 F111 104.2(6) yes
C165 C168 F112 114.9(5) yes
F110 C168 F112 101.0(5) yes
F111 C168 F112 109.5(6) yes
C165 C168 F160 113.0(7) yes
F110 C168 F160 68.5(7) yes
F111 C168 F160 130.8(7) yes
F112 C168 F160 35.8(7) yes
C165 C168 F161 114.2(5) yes
F110 C168 F161 47.7(7) yes
F111 C168 F161 59.6(7) yes
F112 C168 F161 129.1(7) yes
F160 C168 F161 110.0(7) yes
C165 C168 F162 110.6(5) yes
F110 C168 F162 136.9(6) yes
F111 C168 F162 48.2(6) yes
F112 C168 F162 69.0(6) yes
F160 C168 F162 103.0(6) yes
F161 C168 F162 105.2(6) yes
B101 C171 C172 120.4(3) yes
B101 C171 C176 123.7(3) yes
C172 C171 C176 115.5(3) yes
C171 C172 C173 122.2(4) yes
C171 C172 H1721 119.0(2) no
C173 C172 H1721 118.9(3) no
C172 C173 C174 120.8(4) yes
C172 C173 C177 119.3(4) yes
C174 C173 C177 119.9(4) yes
C173 C174 C175 118.0(4) yes
C173 C174 H1741 121.2(2) no
C175 C174 H1741 120.8(2) no
C174 C175 C176 120.8(4) yes
C174 C175 C178 120.3(4) yes
C176 C175 C178 118.9(4) yes
C171 C176 C175 122.7(4) yes
C171 C176 H1761 118.6(2) no
C175 C176 H1761 118.7(2) no
C173 C177 F113 114.0(5) yes
C173 C177 F114 112.1(5) yes
F113 C177 F114 108.6(5) yes
C173 C177 F115 112.5(4) yes
F113 C177 F115 105.1(5) yes
F114 C177 F115 104.0(5) yes
C175 C178 F116 111.9(6) yes
C175 C178 F117 110.9(5) yes
F116 C178 F117 103.7(6) yes
C175 C178 F118 114.5(6) yes
F116 C178 F118 110.3(6) yes
F117 C178 F118 104.8(6) yes
C175 C178 F166 110.9(6) yes
F116 C178 F166 76.9(7) yes
F117 C178 F166 134.2(7) yes
F118 C178 F166 39.4(6) yes
C175 C178 F167 114.8(7) yes
F116 C178 F167 31.1(7) yes
F117 C178 F167 73.9(8) yes
F118 C178 F167 127.1(8) yes
F166 C178 F167 104.1(7) yes
C175 C178 F168 113.2(7) yes
F116 C178 F168 130.1(9) yes
F117 C178 F168 39.7(7) yes
F118 C178 F168 68.1(7) yes
F166 C178 F168 105.3(6) yes
F167 C178 F168 107.7(7) yes
B101 C181 C182 121.6(3) yes
B101 C181 C186 123.0(4) yes
C182 C181 C186 115.0(4) yes
C181 C182 C183 122.6(4) yes
C181 C182 H1821 118.7(2) no
C183 C182 H1821 118.7(2) no
C182 C183 C184 120.4(4) yes
C182 C183 C187 118.5(3) yes
C184 C183 C187 121.0(3) yes
C183 C184 C185 118.6(4) yes
C183 C184 H1841 120.5(2) no
C185 C184 H1841 120.9(2) no
C184 C185 C186 120.0(4) yes
C184 C185 C188 118.9(4) yes
C186 C185 C188 121.0(4) yes
C181 C186 C185 123.4(4) yes
C181 C186 H1861 118.2(2) no
C185 C186 H1861 118.4(3) no
C183 C187 F119 112.5(4) yes
C183 C187 F120 112.8(4) yes
F119 C187 F120 106.5(4) yes
C183 C187 F121 112.3(4) yes
F119 C187 F121 106.3(4) yes
F120 C187 F121 106.0(4) yes
C185 C188 F122 111.5(4) yes
C185 C188 F123 116.2(5) yes
F122 C188 F123 102.7(6) yes
C185 C188 F124 114.0(5) yes
F122 C188 F124 99.7(5) yes
F123 C188 F124 110.9(6) yes
C185 C188 F172 113.7(6) yes
F122 C188 F172 50.7(7) yes
F123 C188 F172 55.7(7) yes
F124 C188 F172 130.7(8) yes
C185 C188 F173 108.9(5) yes
F122 C188 F173 138.8(6) yes
F123 C188 F173 50.5(6) yes
F124 C188 F173 70.3(6) yes
F172 C188 F173 104.8(6) yes
C185 C188 F174 112.4(8) yes
F122 C188 F174 68.0(8) yes
F123 C188 F174 130.2(8) yes
F124 C188 F174 34.7(7) yes
F172 C188 F174 112.6(8) yes
F173 C188 F174 103.5(7) yes
C167 F107 F157 68.1(6) yes
C167 F107 F158 62.2(5) yes
F157 F107 F158 128.5(8) yes
C167 F108 F158 63.3(5) yes
C167 F108 F159 60.9(5) yes
F158 F108 F159 118.3(8) yes
C167 F109 F157 56.7(4) yes
C167 F109 F159 61.5(5) yes
F157 F109 F159 112.9(7) yes
C167 F157 F107 66.6(5) yes
C167 F157 F109 59.8(5) yes
F107 F157 F109 118.1(8) yes
C167 F158 F107 58.3(4) yes
C167 F158 F108 61.0(5) yes
F107 F158 F108 112.4(7) yes
C167 F159 F108 63.9(5) yes
C167 F159 F109 68.0(6) yes
F108 F159 F109 128.3(8) yes
C168 F110 F160 53.1(4) yes
C168 F110 F161 61.9(5) yes
F160 F110 F161 108.7(7) yes
C168 F111 F161 60.5(5) yes
C168 F111 F162 69.9(5) yes
F161 F111 F162 126.4(8) yes
C168 F112 F160 70.8(7) yes
C168 F112 F162 57.0(4) yes
F160 F112 F162 124.7(9) yes
C168 F160 F110 58.4(5) yes
C168 F160 F112 73.5(7) yes
F110 F160 F112 125.8(10) yes
C168 F161 F110 70.5(6) yes
C168 F161 F111 59.9(5) yes
F110 F161 F111 125.7(8) yes
C168 F162 F111 61.9(5) yes
C168 F162 F112 54.0(4) yes
F111 F162 F112 108.1(7) yes
C178 F116 F166 52.6(5) yes
C178 F116 F167 74.5(9) yes
F166 F116 F167 120.2(12) yes
C178 F117 F167 51.8(5) yes
C178 F117 F168 67.5(6) yes
F167 F117 F168 112.0(8) yes
C178 F118 F166 73.5(7) yes
C178 F118 F168 56.4(5) yes
F166 F118 F168 126.3(9) yes
C178 F166 F116 50.5(4) yes
C178 F166 F118 67.2(6) yes
F116 F166 F118 110.8(9) yes
C178 F167 F116 74.3(9) yes
C178 F167 F117 54.3(5) yes
F116 F167 F117 126.0(11) yes
C178 F168 F117 72.8(7) yes
C178 F168 F118 55.5(5) yes
F117 F168 F118 123.8(9) yes
C188 F122 F172 59.1(5) yes
C188 F122 F174 52.8(5) yes
F172 F122 F174 106.3(7) yes
C188 F123 F172 61.7(5) yes
C188 F123 F173 69.2(6) yes
F172 F123 F173 128.7(8) yes
C188 F124 F173 56.9(4) yes
C188 F124 F174 71.2(8) yes
F173 F124 F174 125.4(10) yes
C188 F172 F122 70.2(6) yes
C188 F172 F123 62.6(5) yes
F122 F172 F123 126.7(10) yes
C188 F173 F123 60.2(5) yes
C188 F173 F124 52.8(4) yes
F123 F173 F124 104.1(7) yes
C188 F174 F122 59.2(6) yes
C188 F174 F124 74.1(8) yes
F122 F174 F124 127.3(11) yes

loop_
_geom_bond_atom_site_label_1
_geom_bond_atom_site_label_2
_geom_bond_distance
_geom_bond_publ_flag
Ir1 P1 2.2355(11) yes
Ir1 N1 2.080(3) yes
Ir1 C30 2.116(4) yes
Ir1 C31 2.135(4) yes
Ir1 C34 2.227(5) yes
Ir1 C35 2.226(5) yes
Ir2 P101 2.243(1) yes
Ir2 N101 2.093(3) yes
Ir2 C130 2.146(5) yes
Ir2 C131 2.123(4) yes
Ir2 C134 2.202(4) yes
Ir2 C135 2.212(4) yes
P1 O2 1.614(3) yes
P1 C5 1.815(5) yes
P1 C11 1.799(4) yes
P101 O102 1.599(4) yes
P101 C105 1.806(4) yes
P101 C111 1.803(4) yes
N1 C1 1.495(6) yes
N1 C3 1.278(6) yes
N101 C101 1.490(5) yes
N101 C103 1.273(6) yes
O1 C2 1.448(7) yes
O1 C3 1.343(5) yes
O2 C4 1.438(5) yes
O101 C102 1.465(6) yes
O101 C103 1.328(5) yes
O102 C104 1.453(6) yes
C1 C2 1.522(7) yes
C1 C19 1.532(8) yes
C1 H11 0.960 no
C2 H21 0.960 no
C2 H22 0.960 no
C3 C4 1.518(7) yes
C4 C17 1.524(6) yes
C4 C18 1.520(6) yes
C5 C6 1.389(9) yes
C5 C10 1.385(7) yes
C6 C7 1.398(9) yes
C6 H61 0.960 no
C7 C8 1.374(11) yes
C7 H71 0.960 no
C8 C9 1.375(11) yes
C8 H81 0.960 no
C9 C10 1.404(8) yes
C9 H91 0.960 no
C10 H101 0.960 no
C11 C12 1.401(6) yes
C11 C16 1.389(6) yes
C12 C13 1.378(7) yes
C12 H121 0.960 no
C13 C14 1.385(7) yes
C13 H131 0.960 no
C14 C15 1.372(7) yes
C14 H141 0.960 no
C15 C16 1.389(7) yes
C15 H151 0.960 no
C16 H161 0.960 no
C17 H171 0.960 no
C17 H172 0.960 no
C17 H173 0.960 no
C18 H181 0.960 no
C18 H182 0.960 no
C18 H183 0.960 no
C19 C20 1.51(1) yes
C19 C21 1.540(8) yes
C19 H191 0.960 no
C20 H201 0.960 no
C20 H202 0.960 no
C20 H203 0.960 no
C21 H211 0.960 no
C21 H212 0.960 no
C21 H213 0.960 no
C30 C31 1.367(8) yes
C30 C37 1.526(9) yes
C30 H301 0.960 no
C31 C32 1.537(8) yes
C31 H311 0.960 no
C32 C33 1.482(9) yes
C32 H321 0.960 no
C32 H322 0.960 no
C33 C34 1.513(8) yes
C33 H331 0.960 no
C33 H332 0.960 no
C34 C35 1.344(9) yes
C34 H341 0.960 no
C35 C36 1.523(9) yes
C35 H351 0.960 no
C36 C37 1.519(11) yes
C36 H361 0.960 no
C36 H362 0.960 no
C37 H371 0.960 no
C37 H372 0.960 no
C101 C102 1.543(7) yes
C101 C119 1.530(7) yes
C101 H1011 0.960 no
C102 H1021 0.960 no
C102 H1022 0.960 no
C103 C104 1.520(6) yes
C104 C118 1.532(7) yes
C104 C117 1.524(7) yes
C105 C106 1.384(6) yes
C105 C110 1.385(7) yes
C106 C107 1.396(6) yes
C106 H1061 0.960 no
C107 C108 1.358(8) yes
C107 H1071 0.960 no
C108 C109 1.389(8) yes
C108 H1081 0.960 no
C109 C110 1.385(7) yes
C109 H1091 0.960 no
C110 H1101 0.960 no
C111 C112 1.379(8) yes
C111 C116 1.411(8) yes
C112 C113 1.42(1) yes
C112 H1121 0.960 no
C113 C114 1.358(14) yes
C113 H1131 0.960 no
C114 C115 1.325(14) yes
C114 H1141 0.960 no
C115 C116 1.377(9) yes
C115 H1151 0.960 no
C116 H1161 0.960 no
C118 H1181 0.960 no
C118 H1182 0.960 no
C118 H1183 0.960 no
C117 H1171 0.960 no
C117 H1172 0.960 no
C117 H1173 0.960 no
C119 C121 1.519(7) yes
C119 C120 1.514(7) yes
C119 H1191 0.960 no
C121 H1211 0.960 no
C121 H1212 0.960 no
C121 H1213 0.960 no
C120 H1201 0.960 no
C120 H1202 0.960 no
C120 H1203 0.960 no
C130 C131 1.38(1) yes
C130 C137 1.52(1) yes
C130 H1301 0.960 no
C131 C132 1.513(9) yes
C131 H1311 0.960 no
C132 C133 1.46(1) yes
C132 H1321 0.960 no
C132 H1322 0.960 no
C133 C134 1.510(7) yes
C133 H1331 0.960 no
C133 H1332 0.960 no
C134 C135 1.345(7) yes
C134 H1341 0.960 no
C135 C136 1.530(8) yes
C135 H1351 0.960 no
C136 C137 1.47(1) yes
C136 H1361 0.960 no
C136 H1362 0.960 no
C137 H1371 0.960 no
C137 H1372 0.960 no
B1 C51 1.634(6) yes
B1 C61 1.636(6) yes
B1 C71 1.648(6) yes
B1 C81 1.641(6) yes
C51 C52 1.393(5) yes
C51 C56 1.406(5) yes
C52 C53 1.396(5) yes
C52 H521 0.960 no
C53 C54 1.384(5) yes
C53 C57 1.490(6) yes
C54 C55 1.377(6) yes
C54 H541 0.960 no
C55 C56 1.388(5) yes
C55 C58 1.495(6) yes
C56 H561 0.960 no
C57 F1 1.318(5) yes
C57 F2 1.325(6) yes
C57 F3 1.322(6) yes
C58 F4 1.307(7) yes
C58 F5 1.331(7) yes
C58 F6 1.322(7) yes
C58 F54 1.303(8) yes
C58 F55 1.322(8) yes
C58 F56 1.308(8) yes
C61 C62 1.392(5) yes
C61 C66 1.398(5) yes
C62 C63 1.392(5) yes
C62 H621 0.960 no
C63 C64 1.391(5) yes
C63 C67 1.495(5) yes
C64 C65 1.374(5) yes
C64 H641 0.960 no
C65 C66 1.385(5) yes
C65 C68 1.503(5) yes
C66 H661 0.960 no
C67 F7 1.317(5) yes
C67 F8 1.334(5) yes
C67 F9 1.322(5) yes
C68 F10 1.330(6) yes
C68 F11 1.329(7) yes
C68 F12 1.299(6) yes
C71 C72 1.396(5) yes
C71 C76 1.402(5) yes
C72 C73 1.389(5) yes
C72 H721 0.960 no
C73 C74 1.388(5) yes
C73 C77 1.494(5) yes
C74 C75 1.386(5) yes
C74 H741 0.960 no
C75 C76 1.385(5) yes
C75 C78 1.494(5) yes
C76 H761 0.960 no
C77 F13 1.293(6) yes
C77 F14 1.311(7) yes
C77 F15 1.327(7) yes
C77 F63 1.302(7) yes
C77 F64 1.310(8) yes
C77 F65 1.342(7) yes
C78 F16 1.329(5) yes
C78 F17 1.308(5) yes
C78 F18 1.299(5) yes
C81 C82 1.402(5) yes
C81 C86 1.391(5) yes
C82 C83 1.386(5) yes
C82 H821 0.960 no
C83 C84 1.389(5) yes
C83 C87 1.501(5) yes
C84 C85 1.382(5) yes
C84 H841 0.960 no
C85 C86 1.384(5) yes
C85 C88 1.500(5) yes
C86 H861 0.960 no
C87 F19 1.351(7) yes
C87 F20 1.310(8) yes
C87 F21 1.272(7) yes
C87 F69 1.293(7) yes
C87 F70 1.307(8) yes
C87 F71 1.359(7) yes
C88 F22 1.308(6) yes
C88 F23 1.300(6) yes
C88 F24 1.323(6) yes
F4 F55 0.770(16) yes
F4 F56 1.573(15) yes
F5 F54 0.698(16) yes
F6 F54 1.589(17) yes
F6 F56 0.853(18) yes
F13 F63 1.491(13) yes
F13 F65 0.812(15) yes
F14 F64 0.641(15) yes
F15 F63 0.881(14) yes
F15 F64 1.631(15) yes
F19 F69 0.875(13) yes
F20 F70 0.536(17) yes
F21 F69 1.477(14) yes
F21 F71 0.800(19) yes
C201 Cl201 1.756(8) yes
C201 Cl202 1.713(8) yes
C201 Cl203 1.75(1) yes
C201 H2011 0.960 no
B101 C151 1.638(6) yes
B101 C161 1.645(6) yes
B101 C171 1.650(5) yes
B101 C181 1.636(6) yes
C151 C152 1.400(5) yes
C151 C156 1.413(5) yes
C152 C153 1.397(5) yes
C152 H1521 0.960 no
C153 C154 1.381(5) yes
C153 C157 1.496(5) yes
C154 C155 1.387(5) yes
C154 H1541 0.960 no
C155 C156 1.379(5) yes
C155 C158 1.492(5) yes
C156 H1561 0.960 no
C157 F101 1.334(4) yes
C157 F102 1.324(4) yes
C157 F103 1.334(5) yes
C158 F104 1.318(6) yes
C158 F105 1.292(6) yes
C158 F106 1.312(6) yes
C161 C162 1.388(5) yes
C161 C166 1.404(5) yes
C162 C163 1.397(5) yes
C162 H1621 0.960 no
C163 C164 1.374(5) yes
C163 C167 1.498(5) yes
C164 C165 1.391(5) yes
C164 H1641 0.960 no
C165 C166 1.386(5) yes
C165 C168 1.492(5) yes
C166 H1661 0.960 no
C167 F107 1.289(6) yes
C167 F108 1.313(6) yes
C167 F109 1.348(6) yes
C167 F157 1.304(7) yes
C167 F158 1.341(7) yes
C167 F159 1.277(7) yes
C168 F110 1.373(6) yes
C168 F111 1.276(6) yes
C168 F112 1.309(6) yes
C168 F160 1.289(7) yes
C168 F161 1.284(7) yes
C168 F162 1.358(7) yes
C171 C172 1.402(5) yes
C171 C176 1.395(5) yes
C172 C173 1.388(5) yes
C172 H1721 0.960 no
C173 C174 1.393(6) yes
C173 C177 1.493(6) yes
C174 C175 1.381(5) yes
C174 H1741 0.960 no
C175 C176 1.388(5) yes
C175 C178 1.497(5) yes
C176 H1761 0.960 no
C177 F113 1.299(6) yes
C177 F114 1.308(6) yes
C177 F115 1.318(6) yes
C178 F116 1.301(7) yes
C178 F117 1.346(7) yes
C178 F118 1.288(6) yes
C178 F166 1.340(7) yes
C178 F167 1.303(8) yes
C178 F168 1.301(7) yes
C181 C182 1.408(5) yes
C181 C186 1.397(5) yes
C182 C183 1.394(5) yes
C182 H1821 0.960 no
C183 C184 1.387(5) yes
C183 C187 1.493(5) yes
C184 C185 1.391(6) yes
C184 H1841 0.960 no
C185 C186 1.390(5) yes
C185 C188 1.487(5) yes
C186 H1861 0.960 no
C187 F119 1.335(5) yes
C187 F120 1.327(5) yes
C187 F121 1.324(5) yes
C188 F122 1.385(6) yes
C188 F123 1.274(6) yes
C188 F124 1.305(6) yes
C188 F172 1.263(7) yes
C188 F173 1.372(7) yes
C188 F174 1.284(8) yes
F107 F157 0.999(13) yes
F107 F158 1.306(12) yes
F108 F158 1.241(13) yes
F108 F159 1.202(13) yes
F109 F157 1.397(14) yes
F109 F159 1.123(13) yes
F110 F160 1.500(15) yes
F110 F161 1.076(14) yes
F111 F161 1.272(13) yes
F111 F162 1.077(12) yes
F112 F160 0.798(14) yes
F112 F162 1.511(12) yes
F116 F166 1.643(14) yes
F116 F167 0.698(15) yes
F117 F167 1.593(15) yes
F117 F168 0.899(14) yes
F118 F166 0.886(14) yes
F118 F168 1.450(13) yes
F122 F172 1.140(15) yes
F122 F174 1.496(17) yes
F123 F172 1.185(13) yes
F123 F173 1.133(13) yes
F124 F173 1.543(12) yes
F124 F174 0.772(15) yes
